data_7120815
loop_
_publ_author_name
'Li, Zijian'
'Liu, Yan'
'Xia, Qingchun'
'Cui, Yong'

_publ_section_title
;
 Chiral binary metal-organic frameworks for asymmetric sequential
 reactions
;
_journal_name_full 'Chem. Commun.'
_journal_paper_doi 10.1039/C7CC06979K
_journal_year 2017
_chemical_absolute_configuration rmad
_chemical_formula_moiety 'C136 H150 Cd2 Fe2 N12 O18.48 V2'
_chemical_formula_sum 'C136 H150 Cd2 Fe2 N12 O18.48 V2'
_chemical_formula_weight 2686.77
_space_group_crystal_system orthorhombic
_space_group_IT_number 17
_space_group_name_Hall 'P 2c 2'
_space_group_name_H-M_alt 'P 2 2 21'
_symmetry_space_group_name_Hall 'P 2c 2'
_symmetry_space_group_name_H-M 'P 2 2 21'
_atom_sites_solution_hydrogens geom
_audit_block_doi 10.5517/ccdc.csd.cc1p8k0j
_audit_creation_date 2016-09-21
_audit_creation_method
;
Olex2 1.2
(compiled 2016.09.09 svn.r3337 for OlexSys, GUI svn.r5227)
;
_audit_update_record
;
2017-06-20 deposited with the CCDC.
2017-10-23 downloaded from the CCDC.
;
_cell_angle_alpha 90
_cell_angle_beta 90
_cell_angle_gamma 90
_cell_formula_units_Z 4
_cell_length_a 24.1093(6)
_cell_length_b 34.2098(8)
_cell_length_c 23.7848(7)
_cell_measurement_reflns_used 2584
_cell_measurement_temperature 110(2)
_cell_measurement_theta_max 37.71
_cell_measurement_theta_min 2.57
_cell_volume 19617.1(9)
_computing_cell_refinement 'Bruker Apex2'
_computing_data_collection 'Bruker SAINT'
_computing_data_reduction 'Bruker SAINT'
_computing_molecular_graphics 'Olex2 (Dolomanov et al., 2009)'
_computing_publication_material 'Olex2 (Dolomanov et al., 2009)'
_computing_structure_refinement 'ShelXL (Sheldrick, 2015)'
_diffrn_ambient_temperature 109.96
_diffrn_measured_fraction_theta_full 0.991
_diffrn_measured_fraction_theta_max 0.991
_diffrn_measurement_device_type 'CCD area detector'
_diffrn_measurement_method 'phi and omega scans'
_diffrn_radiation_type CuK\a
_diffrn_radiation_wavelength 1.54178
_diffrn_reflns_av_R_equivalents 0.0684
_diffrn_reflns_av_unetI/netI 0.0731
_diffrn_reflns_Laue_measured_fraction_full 0.991
_diffrn_reflns_Laue_measured_fraction_max 0.991
_diffrn_reflns_limit_h_max 24
_diffrn_reflns_limit_h_min -24
_diffrn_reflns_limit_k_max 34
_diffrn_reflns_limit_k_min -34
_diffrn_reflns_limit_l_max 23
_diffrn_reflns_limit_l_min -23
_diffrn_reflns_number 72080
_diffrn_reflns_point_group_measured_fraction_full 0.983
_diffrn_reflns_point_group_measured_fraction_max 0.983
_diffrn_reflns_theta_full 50.742
_diffrn_reflns_theta_max 50.742
_diffrn_reflns_theta_min 2.242
_exptl_absorpt_coefficient_mu 3.997
_exptl_crystal_colour red
_exptl_crystal_density_diffrn 0.910
_exptl_crystal_description block
_exptl_crystal_F_000 5567
_exptl_crystal_size_max 0.08
_exptl_crystal_size_mid 0.06
_exptl_crystal_size_min 0.05
_refine_diff_density_max 1.255
_refine_diff_density_min -0.888
_refine_diff_density_rms 0.084
_refine_ls_abs_structure_details
;
 Flack x determined using 5444 quotients [(I+)-(I-)]/[(I+)+(I-)]
 (Parsons, Flack and Wagner, Acta Cryst. B69 (2013) 249-259).
;
_refine_ls_abs_structure_Flack 0.158(5)
_refine_ls_extinction_method none
_refine_ls_goodness_of_fit_ref 1.004
_refine_ls_hydrogen_treatment constr
_refine_ls_matrix_type full
_refine_ls_number_parameters 1456
_refine_ls_number_reflns 20489
_refine_ls_number_restraints 2950
_refine_ls_restrained_S_all 0.979
_refine_ls_R_factor_all 0.1103
_refine_ls_R_factor_gt 0.0794
_refine_ls_shift/su_max 0.001
_refine_ls_shift/su_mean 0.000
_refine_ls_structure_factor_coef Fsqd
_refine_ls_weighting_details 'w=1/[\s^2^(Fo^2^)+(0.1508P)^2^+37.8803P] where P=(Fo^2^+2Fc^2^)/3'
_refine_ls_weighting_scheme calc
_refine_ls_wR_factor_gt 0.2150
_refine_ls_wR_factor_ref 0.2432
_reflns_Friedel_coverage 0.832
_reflns_Friedel_fraction_full 0.974
_reflns_Friedel_fraction_max 0.974
_reflns_number_gt 14960
_reflns_number_total 20489
_reflns_threshold_expression 'I > 2\s(I)'
_cod_data_source_file c7cc06979k2.cif
_cod_data_source_block a_sq
_cod_database_code 7120815
_shelx_space_group_comment
;
The symmetry employed for this shelxl refinement is uniquely defined
by the following loop, which should always be used as a source of
symmetry information in preference to the above space-group names.
They are only intended as comments.
;
_shelx_estimated_absorpt_t_max 0.825
_shelx_estimated_absorpt_t_min 0.740
_olex2_refinement_description
;
1. Fixed Uiso
 At 1.2 times of:
  All C(H) groups, All C(H,H) groups
 At 1.5 times of:
  All C(H,H,H) groups
2. Restrained distances
 C90-C92 = C90-C93 = C90-C91 = C102-C105 = C102-C103 = C102-C104
 1.53 with sigma of 0.02
 C70-C68 = C71-C68 = C69-C68
 1.53 with sigma of 0.02
 C30-C26 = C14-C10
 1.51 with sigma of 0.02
 C33-C30 = C32-C30 = C31-C30
 1.53 with sigma of 0.02
 C15-C14 = C16-C14 = C17-C14
 1.53 with sigma of 0.02
 C134-C132 = C133-C132 = C135-C132
 1.53 with sigma of 0.02
 C93-C90 = C92-C90 = C91-C90
 1.53 with sigma of 0.02
 C103-C102 = C104-C102 = C105-C102
 1.53 with sigma of 0.02
 C6-C5
 1.524 with sigma of 0.02
 C5-C4
 1.524 with sigma of 0.02
 N2-C2
 1.45 with sigma of 0.02
 C30-C26
 1.51 with sigma of 0.02
 C110-C109 = C111-C110
 1.524 with sigma of 0.02
 C121-C120 = C123-C120 = C122-C120
 1.53 with sigma of 0.02
 C82-C77
 1.524 with sigma of 0.02
 N10-C78
 1.45 with sigma of 0.02
 C44-C43 = C44-C39
 1.524 with sigma of 0.02
 C42-C41 = C41-C40 = C43-C42
 1.524 with sigma of 0.02
 C98-C102 = C90-C86
 1.51 with sigma of 0.02
 C98-C102 = C90-C86 = C132-C130 = C120-C116
 1.51 with sigma of 0.02
 C96-C95
 1.45 with sigma of 0.02
 C52-C48 = C68-C64
 1.51 with sigma of 0.02
 C56-C50
 1.48 with sigma of 0.02
 H51-H60
 2.1 with sigma of 0.02
 H49-H57
 2.1 with sigma of 0.02
 C55-C52 = C54-C52 = C53-C52
 1.53 with sigma of 0.02
 C55-C53
 2.5 with sigma of 0.02
3. Uiso/Uaniso restraints and constraints
All non-hydrogen atoms have similar U: within 2A with sigma of 0.02 and sigma
for terminal atoms of 0.04
Uanis(N4) \\sim Ueq: with sigma of 0.01 and sigma for terminal atoms of 0.2
Uanis(O16) \\sim Ueq: with sigma of 0.001 and sigma for terminal atoms of 0.002
4. Rigid body (RIGU) restrains
 All non-hydrogen atoms
 with sigma for 1-2 distances of 0.002 and sigma for 1-3 distances of 0.002
5. Others
 Sof(V2A)=Sof(V1A)=Sof(O16A)=Sof(O9A)=1-FVAR(1)
 Sof(O16)=Sof(O9)=0.5*FVAR(2)
 Sof(V2)=Sof(V1)=FVAR(1)
6.a Ternary CH refined with riding coordinates:
 C108(H108), C2(H2), C40(H40), C107(H107), C1(H1), C39(H39), C78(H78), C77(H77)
6.b Secondary CH2 refined with riding coordinates:
 C44(H44A,H44B), C112(H11A,H11B), C43(H43A,H43B), C3(H3A,H3B), C42(H42A,H42B),
 C6(H6A,H6B), C109(H10A,H10B), C111(H11C,H11D), C110(H11E,H11F), C82(H82A,H82B),
  C79(H79A,H79B), C81(H81A,H81B), C80(H80A,H80B), C41(H41A,H41B)
6.c Me refined with riding coordinates:
 C33(H33A,H33B,H33C), C71(H71A,H71B,H71C), C69(H69A,H69B,H69C), C16(H16A,H16B,
 H16C), C31(H31A,H31B,H31C), C32(H32A,H32B,H32C), C105(H10C,H10D,H10E),
 C91(H91A,H91B,H91C), C133(H13G,H13H,H13I), C54(H54A,H54B,H54C), C53(H53A,H53B,
 H53C), C55(H55A,H55B,H55C)
6.d Aromatic/amide H refined with riding coordinates:
 C119(H119), C117(H117), C29(H29), C27(H27), C89(H89), C87(H87), C113(H113),
 C51(H51), C49(H49), C127(H127), C129(H129), C11(H11), C13(H13), C65(H65),
 C67(H67), C125(H125), C59(H59), C58(H58), C57(H57), C60(H60), C45(H45),
 C61(H61), C7(H7), C23(H23), C20(H20), C19(H19), C22(H22), C21(H21), C4(H4),
 C5(H5), C101(H101), C99(H99), C83(H83), C95(H95), C35(H35), C36(H36), C37(H37),
  C38(H38), C76(H76), C75(H75), C74(H74), C73(H73)
6.e Fitted hexagon refined as free rotating group:
 C114(C119,C118,C117,C116,C115), C29(C28,C27,C26,C25,C24), C85(C84,C89,C88,C87,
 C86), C50(C51,C46,C47,C48,C49), C126(C127,C128,C129,C130,C131), C12(C11,C10,C9,
 C8,C13), C62(C63,C64,C65,C66,C67), C59(N7,C58,C57,C56,C60), C20(C19,C18,C22,
 C21,N3), C101(C96,C97,C98,C99,C100), C35(C36,N4,C37,C38,C34), C76(C75,N8,C74,
 C73,C72)
6.f Idealised Me refined as rotating group:
 C122(H12A,H12B,H12C), C17(H17A,H17B,H17C), C15(H15A,H15B,H15C), C134(H13A,
 H13B,H13C), C70(H70A,H70B,H70C), C135(H13D,H13E,H13F), C121(H12D,H12E,H12F),
 C123(H12G,H12H,H12I), C93(H93A,H93B,H93C), C104(H10F,H10G,H10H), C103(H10I,
 H10J,H10K), C92(H92A,H92B,H92C)
;
_shelx_shelxl_version_number 2014/7
_olex2_submission_special_instructions 'No special instructions were received'

loop_
_space_group_symop_operation_xyz
'x, y, z'
'-x, -y, z+1/2'
'-x, y, -z+1/2'
'x, -y, -z'

loop_
_atom_site_label
_atom_site_type_symbol
_atom_site_fract_x
_atom_site_fract_y
_atom_site_fract_z
_atom_site_U_iso_or_equiv
_atom_site_adp_type
_atom_site_occupancy
_atom_site_site_symmetry_order
_atom_site_calc_flag
_atom_site_refinement_flags_posn
_atom_site_refinement_flags_adp
_atom_site_refinement_flags_occupancy
_atom_site_disorder_assembly
_atom_site_disorder_group
Cd1 Cd 0.39049(3) 0.53471(3) 0.43377(5) 0.0519(3) Uani 1 1 d . U . . .
Cd2 Cd 0.40853(4) 0.96609(3) 0.93306(6) 0.0694(4) Uani 1 1 d . U . . .
Fe1 Fe 0.89016(9) 0.51878(9) 0.43201(16) 0.0964(10) Uani 1 1 d . U . . .
Fe2 Fe 0.91054(12) 0.98432(10) 0.93007(17) 0.1097(11) Uani 1 1 d . U . . .
V2 V 0.4322(2) 0.72057(13) 0.7440(2) 0.0610(16) Uani 0.517(5) 1 d . U . A 1
V1 V 0.4525(7) 0.7861(3) 1.2507(4) 0.169(4) Uani 0.517(5) 1 d . U . A 1
O18 O 0.3876(3) 0.5210(3) 0.6162(4) 0.058(2) Uani 1 1 d . U . . .
C94 C 0.4074(7) 0.9496(5) 1.0764(9) 0.078(4) Uani 1 1 d . U . . .
O11 O 0.4052(5) 0.9774(3) 1.1117(5) 0.092(4) Uani 1 1 d . U . . .
C108 C 0.4036(7) 0.6894(4) 0.8650(6) 0.064(3) Uani 1 1 d . U . . .
H108 H 0.3656 0.6777 0.8652 0.077 Uiso 1 1 calc R . . . .
O20 O 0.4041(5) 0.8983(3) 0.9184(6) 0.083(3) Uani 1 1 d . U . . .
O15 O 0.3937(4) 0.7682(3) 0.7319(4) 0.068(2) Uani 1 1 d . U . . .
O17 O 0.3887(4) 0.5441(3) 0.5292(5) 0.073(3) Uani 1 1 d . U . . .
O3 O 0.8815(6) 0.5000 0.5000 0.099(4) Uani 1 2 d S TU P . .
N12 N 0.4026(5) 0.7264(3) 0.8294(5) 0.066(2) Uani 1 1 d . U . . .
C114 C 0.4083(4) 0.6318(2) 0.6844(3) 0.054(3) Uani 1 1 d . U . . .
C119 C 0.4055(4) 0.59477(19) 0.6607(3) 0.051(3) Uani 1 1 d G U . . .
H119 H 0.4137 0.5724 0.6829 0.061 Uiso 1 1 calc R . . . .
C118 C 0.3906(4) 0.59042(18) 0.6046(4) 0.056(3) Uani 1 1 d G U . . .
C117 C 0.3785(4) 0.6232(2) 0.5722(3) 0.063(3) Uani 1 1 d G U . . .
H117 H 0.3684 0.6202 0.5339 0.075 Uiso 1 1 calc R . . . .
C116 C 0.3814(4) 0.6602(2) 0.5959(4) 0.067(3) Uani 1 1 d DG U . . .
C115 C 0.3963(4) 0.66458(18) 0.6520(4) 0.054(3) Uani 1 1 d G U . . .
O4 O 0.8493(4) 0.9501(4) 0.9227(6) 0.109(3) Uani 1 1 d . U . . .
C29 C 1.0861(3) 0.5142(2) 0.4256(6) 0.078(4) Uani 1 1 d . U . . .
H29 H 1.1040 0.4901 0.4179 0.093 Uiso 1 1 calc R . . . .
C28 C 1.1172(3) 0.5466(3) 0.4415(6) 0.086(4) Uani 1 1 d G U . . .
C27 C 1.0910(4) 0.5819(3) 0.4529(6) 0.097(5) Uani 1 1 d G U . . .
H27 H 1.1123 0.6040 0.4638 0.117 Uiso 1 1 calc R . . . .
C26 C 1.0337(4) 0.5849(3) 0.4483(7) 0.115(5) Uani 1 1 d DG U . . .
C25 C 1.0025(3) 0.5525(3) 0.4324(7) 0.103(5) Uani 1 1 d G U . . .
C24 C 1.0287(3) 0.5172(3) 0.4211(6) 0.093(5) Uani 1 1 d G U . . .
O19 O 0.4057(6) 0.9346(3) 0.8445(5) 0.096(3) Uani 1 1 d . U . . .
O1 O 0.8324(4) 0.5566(4) 0.4255(7) 0.111(3) Uani 1 1 d . U . . .
O5 O 0.9667(5) 0.9436(4) 0.9223(7) 0.117(4) Uani 1 1 d . U . . .
O2 O 0.9482(4) 0.5579(4) 0.4283(7) 0.111(4) Uani 1 1 d . U . . .
C85 C 0.3981(10) 0.8360(3) 1.1526(5) 0.161(6) Uani 1 1 d . U . . .
C84 C 0.4023(10) 0.8692(3) 1.1860(4) 0.155(6) Uani 1 1 d G U . . .
C89 C 0.4061(8) 0.9059(3) 1.1612(5) 0.135(7) Uani 1 1 d G U . . .
H89 H 0.4090 0.9286 1.1840 0.162 Uiso 1 1 calc R . . . .
C88 C 0.4057(7) 0.9094(2) 1.1030(5) 0.102(5) Uani 1 1 d G U . . .
C87 C 0.4015(8) 0.8762(3) 1.0696(4) 0.128(6) Uani 1 1 d G U . . .
H87 H 0.4012 0.8785 1.0298 0.154 Uiso 1 1 calc R . . . .
C86 C 0.3977(10) 0.8395(3) 1.0944(5) 0.163(6) Uani 1 1 d DG U . . .
C113 C 0.4241(6) 0.6327(4) 0.7409(6) 0.057(3) Uani 1 1 d . U . . .
H113 H 0.4343 0.6083 0.7569 0.068 Uiso 1 1 calc R . . . .
C50 C 0.6792(3) 0.9623(4) 0.9309(6) 0.101(4) Uani 1 1 d D U . . .
C51 C 0.7126(4) 0.9936(3) 0.9153(6) 0.107(5) Uani 1 1 d G U . . .
H51 H 0.6962 1.0179 0.9054 0.128 Uiso 1 1 calc DR . . . .
C46 C 0.7699(4) 0.9894(3) 0.9142(6) 0.111(5) Uani 1 1 d G U . . .
C47 C 0.7938(3) 0.9538(4) 0.9287(7) 0.104(4) Uani 1 1 d G U . . .
C48 C 0.7605(4) 0.9225(3) 0.9444(7) 0.129(5) Uani 1 1 d DG U . . .
C49 C 0.7032(4) 0.9268(3) 0.9455(6) 0.111(5) Uani 1 1 d G U . . .
H49 H 0.6803 0.9054 0.9562 0.133 Uiso 1 1 calc DR . . . .
C126 C 0.3962(5) 0.7963(2) 0.8214(4) 0.073(3) Uani 1 1 d . U . . .
C127 C 0.3980(5) 0.8299(3) 0.8541(3) 0.076(4) Uani 1 1 d G U . . .
H127 H 0.3964 0.8280 0.8940 0.092 Uiso 1 1 calc R . . . .
C128 C 0.4020(5) 0.8664(2) 0.8286(5) 0.081(4) Uani 1 1 d G U . . .
C129 C 0.4043(6) 0.8692(2) 0.7704(5) 0.094(4) Uani 1 1 d G U . . .
H129 H 0.4071 0.8941 0.7529 0.112 Uiso 1 1 calc R . . . .
C130 C 0.4025(6) 0.8355(3) 0.7376(4) 0.095(4) Uani 1 1 d DG U . . .
C131 C 0.3985(5) 0.7991(2) 0.7632(4) 0.074(3) Uani 1 1 d G U . . .
N2 N 0.9470(5) 0.4793(5) 0.3982(7) 0.103(4) Uani 1 1 d D U . . .
N1 N 0.8407(5) 0.4849(5) 0.3779(8) 0.104(4) Uani 1 1 d . U . . .
N5 N 0.8582(6) 1.0246(5) 0.8953(8) 0.114(4) Uani 1 1 d . U . . .
C12 C 0.6654(2) 0.5395(3) 0.4341(5) 0.069(3) Uani 1 1 d . U . . .
C11 C 0.6888(3) 0.5731(3) 0.4571(5) 0.087(5) Uani 1 1 d G U . . .
H11 H 0.6658 0.5920 0.4747 0.104 Uiso 1 1 calc R . . . .
C10 C 0.7458(3) 0.5788(3) 0.4543(6) 0.108(5) Uani 1 1 d DG U . . .
C9 C 0.7794(2) 0.5511(3) 0.4286(6) 0.104(5) Uani 1 1 d G U . . .
C8 C 0.7560(3) 0.5176(3) 0.4056(5) 0.085(4) Uani 1 1 d G U . . .
C13 C 0.6990(3) 0.5118(3) 0.4083(5) 0.076(4) Uani 1 1 d G U . . .
H13 H 0.6830 0.4889 0.3926 0.091 Uiso 1 1 calc R . . . .
O6 O 0.9179(7) 1.0000 1.0000 0.110(4) Uani 1 2 d S TU P . .
C62 C 1.0457(5) 0.9833(4) 0.9070(7) 0.114(5) Uani 1 1 d . U . . .
C63 C 1.0216(4) 0.9489(4) 0.9263(8) 0.116(5) Uani 1 1 d G U . . .
C64 C 1.0547(5) 0.9196(3) 0.9489(8) 0.139(5) Uani 1 1 d DG U . . .
C65 C 1.1118(5) 0.9246(3) 0.9522(7) 0.120(6) Uani 1 1 d G U . . .
H65 H 1.1344 0.9045 0.9676 0.144 Uiso 1 1 calc R . . . .
C66 C 1.1359(3) 0.9590(4) 0.9329(7) 0.108(5) Uani 1 1 d G U . . .
C67 C 1.1028(5) 0.9884(3) 0.9103(7) 0.108(5) Uani 1 1 d G U . . .
H67 H 1.1193 1.0119 0.8971 0.129 Uiso 1 1 calc R . . . .
O10 O 0.4108(5) 0.9525(3) 1.0267(6) 0.085(3) Uani 1 1 d . U . . .
C125 C 0.3992(7) 0.7592(4) 0.8501(7) 0.068(3) Uani 1 1 d . U . . .
H125 H 0.3984 0.7603 0.8900 0.082 Uiso 1 1 calc R . . . .
C59 C 0.5342(4) 0.9955(3) 0.9029(6) 0.114(6) Uani 1 1 d . U . . .
H59 H 0.5153 1.0145 0.8810 0.137 Uiso 1 1 calc R . . . .
N7 N 0.5043(3) 0.9693(3) 0.9356(5) 0.084(3) Uani 1 1 d G U . . .
C58 C 0.5320(4) 0.9414(3) 0.9676(6) 0.126(6) Uani 1 1 d G U . . .
H58 H 0.5115 0.9235 0.9900 0.151 Uiso 1 1 calc R . . . .
C57 C 0.5896(4) 0.9399(4) 0.9670(6) 0.135(7) Uani 1 1 d G U . . .
H57 H 0.6085 0.9209 0.9889 0.163 Uiso 1 1 calc DR . . . .
C56 C 0.6195(3) 0.9661(4) 0.9343(6) 0.098(4) Uani 1 1 d DG U . . .
C60 C 0.5918(4) 0.9940(4) 0.9022(6) 0.117(6) Uani 1 1 d G U . . .
H60 H 0.6123 1.0119 0.8799 0.141 Uiso 1 1 calc DR . . . .
N6 N 0.9626(6) 1.0175(5) 0.8831(8) 0.115(4) Uani 1 1 d . U . . .
C45 C 0.8004(8) 1.0216(7) 0.8965(9) 0.111(5) Uani 1 1 d . U . . .
H45 H 0.7800 1.0437 0.8840 0.133 Uiso 1 1 calc R . . . .
C2 C 0.9189(6) 0.4445(6) 0.3724(10) 0.116(5) Uani 1 1 d D U . . .
H2 H 0.9053 0.4278 0.4040 0.139 Uiso 1 1 calc R . . . .
C61 C 1.0183(8) 1.0143(6) 0.8803(11) 0.121(6) Uani 1 1 d . U . . .
H61 H 1.0391 1.0333 0.8601 0.145 Uiso 1 1 calc R . . . .
C44 C 0.8512(8) 1.0911(7) 0.8459(11) 0.140(6) Uani 1 1 d D U . . .
H44A H 0.8197 1.1019 0.8675 0.168 Uiso 1 1 calc R . . . .
H44B H 0.8366 1.0775 0.8123 0.168 Uiso 1 1 calc R . . . .
C7 C 0.7884(6) 0.4869(6) 0.3773(9) 0.094(5) Uani 1 1 d . U . . .
H7 H 0.7687 0.4673 0.3573 0.112 Uiso 1 1 calc R . . . .
C33 C 0.9705(7) 0.6200(6) 0.5132(10) 0.134(6) Uani 1 1 d D U . . .
H33A H 0.9548 0.6454 0.5235 0.201 Uiso 1 1 calc R . . . .
H33B H 0.9405 0.6021 0.5028 0.201 Uiso 1 1 calc R . . . .
H33C H 0.9910 0.6092 0.5453 0.201 Uiso 1 1 calc R . . . .
C122 C 0.4145(8) 0.7212(5) 0.5506(8) 0.101(5) Uani 1 1 d D U . . .
H12A H 0.4243 0.7342 0.5860 0.151 Uiso 1 1 calc GR . . . .
H12B H 0.4064 0.7410 0.5219 0.151 Uiso 1 1 calc GR . . . .
H12C H 0.4456 0.7049 0.5381 0.151 Uiso 1 1 calc GR . . . .
C40 C 0.9359(8) 1.0472(7) 0.8414(11) 0.131(5) Uani 1 1 d D U . . .
H40 H 0.9212 1.0339 0.8071 0.157 Uiso 1 1 calc R . . . .
C14 C 0.7687(7) 0.6151(5) 0.4839(9) 0.128(5) Uani 1 1 d D U . . .
C17 C 0.7259(7) 0.6411(6) 0.5118(11) 0.132(6) Uani 1 1 d D U . . .
H17A H 0.7008 0.6517 0.4832 0.198 Uiso 1 1 calc GR . . . .
H17B H 0.7447 0.6626 0.5312 0.198 Uiso 1 1 calc GR . . . .
H17C H 0.7046 0.6258 0.5390 0.198 Uiso 1 1 calc GR . . . .
C15 C 0.7993(8) 0.6401(6) 0.4393(11) 0.143(6) Uani 1 1 d D U . . .
H15A H 0.8249 0.6234 0.4180 0.214 Uiso 1 1 calc GR . . . .
H15B H 0.8202 0.6609 0.4580 0.214 Uiso 1 1 calc GR . . . .
H15C H 0.7722 0.6517 0.4135 0.214 Uiso 1 1 calc GR . . . .
C134 C 0.4596(9) 0.8143(5) 0.6523(10) 0.119(6) Uani 1 1 d D U . . .
H13A H 0.4941 0.8204 0.6722 0.179 Uiso 1 1 calc GR . . . .
H13B H 0.4649 0.8184 0.6119 0.179 Uiso 1 1 calc GR . . . .
H13C H 0.4495 0.7870 0.6591 0.179 Uiso 1 1 calc GR . . . .
C71 C 0.9930(10) 0.8593(7) 0.9202(13) 0.172(8) Uani 1 1 d D U . . .
H71A H 0.9641 0.8773 0.9072 0.259 Uiso 1 1 calc R . . . .
H71B H 1.0167 0.8519 0.8885 0.259 Uiso 1 1 calc R . . . .
H71C H 0.9756 0.8359 0.9360 0.259 Uiso 1 1 calc R . . . .
C70 C 0.9908(10) 0.8881(7) 1.0166(12) 0.164(7) Uani 1 1 d D U . . .
H70A H 1.0134 0.8977 1.0478 0.246 Uiso 1 1 calc GR . . . .
H70B H 0.9718 0.8640 1.0281 0.246 Uiso 1 1 calc GR . . . .
H70C H 0.9632 0.9079 1.0063 0.246 Uiso 1 1 calc GR . . . .
C68 C 1.0283(9) 0.8794(6) 0.9657(12) 0.158(6) Uani 1 1 d D U . . .
C69 C 1.0717(9) 0.8492(7) 0.9832(14) 0.167(8) Uani 1 1 d D U . . .
H69A H 1.0957 0.8603 1.0123 0.251 Uiso 1 1 calc R . . . .
H69B H 1.0531 0.8259 0.9980 0.251 Uiso 1 1 calc R . . . .
H69C H 1.0942 0.8420 0.9505 0.251 Uiso 1 1 calc R . . . .
C30 C 1.0096(7) 0.6250(5) 0.4637(10) 0.133(5) Uani 1 1 d D U . . .
O14 O 0.4010(4) 0.6999(3) 0.6728(4) 0.064(2) Uani 1 1 d . U . . .
C124 C 0.3878(5) 0.5498(4) 0.5796(7) 0.057(3) Uani 1 1 d . U . . .
C136 C 0.4027(7) 0.9026(5) 0.8650(9) 0.078(4) Uani 1 1 d . U . . .
N11 N 0.4264(5) 0.6623(3) 0.7736(5) 0.061(2) Uani 1 1 d . U . . .
C112 C 0.4472(6) 0.6223(4) 0.8603(7) 0.065(3) Uani 1 1 d . U . . .
H11A H 0.4104 0.6095 0.8590 0.077 Uiso 1 1 calc R . . . .
H11B H 0.4740 0.6053 0.8403 0.077 Uiso 1 1 calc R . . . .
C107 C 0.4440(6) 0.6615(4) 0.8310(6) 0.060(3) Uani 1 1 d . U . . .
H107 H 0.4819 0.6734 0.8325 0.072 Uiso 1 1 calc R . . . .
C132 C 0.4134(9) 0.8410(5) 0.6735(8) 0.112(4) Uani 1 1 d D U . . .
C120 C 0.3637(7) 0.6957(4) 0.5596(7) 0.083(3) Uani 1 1 d D U . . .
C23 C 0.9991(6) 0.4820(5) 0.4026(9) 0.098(5) Uani 1 1 d . U . . .
H23 H 1.0205 0.4597 0.3933 0.117 Uiso 1 1 calc R . . . .
C20 C 0.5143(3) 0.5560(3) 0.4706(5) 0.104(6) Uani 1 1 d . U . . .
H20 H 0.4935 0.5729 0.4944 0.125 Uiso 1 1 calc R . . . .
C19 C 0.5718(3) 0.5582(3) 0.4699(5) 0.112(6) Uani 1 1 d G U . . .
H19 H 0.5904 0.5765 0.4932 0.135 Uiso 1 1 calc R . . . .
C18 C 0.6022(2) 0.5335(3) 0.4351(5) 0.059(3) Uani 1 1 d G U . . .
C22 C 0.5749(3) 0.5067(3) 0.4010(5) 0.093(5) Uani 1 1 d G U . . .
H22 H 0.5956 0.4898 0.3772 0.112 Uiso 1 1 calc R . . . .
C21 C 0.5174(3) 0.5045(3) 0.4017(5) 0.092(5) Uani 1 1 d G U . . .
H21 H 0.4987 0.4862 0.3784 0.111 Uiso 1 1 calc R . . . .
N3 N 0.4870(2) 0.5292(3) 0.4365(4) 0.054(3) Uani 1 1 d G U . . .
C43 C 0.8924(9) 1.1239(7) 0.8287(12) 0.159(7) Uani 1 1 d D U . . .
H43A H 0.8711 1.1447 0.8096 0.190 Uiso 1 1 calc R . . . .
H43B H 0.9081 1.1353 0.8635 0.190 Uiso 1 1 calc R . . . .
C4 C 0.9241(8) 0.3819(8) 0.3140(11) 0.148(7) Uani 1 1 d D U . . .
H4 H 0.9339 0.3554 0.3200 0.177 Uiso 1 1 calc R . . . .
C1 C 0.8709(6) 0.4563(7) 0.3400(10) 0.120(5) Uani 1 1 d . U . . .
H1 H 0.8850 0.4716 0.3072 0.144 Uiso 1 1 calc R . . . .
C3 C 0.9586(7) 0.4190(7) 0.3362(11) 0.136(6) Uani 1 1 d . U . . .
H3A H 0.9905 0.4101 0.3591 0.163 Uiso 1 1 calc R . . . .
H3B H 0.9729 0.4343 0.3040 0.163 Uiso 1 1 calc R . . . .
C16 C 0.8102(7) 0.6037(6) 0.5296(10) 0.133(6) Uani 1 1 d D U . . .
H16A H 0.8389 0.5868 0.5134 0.199 Uiso 1 1 calc R . . . .
H16B H 0.8275 0.6273 0.5450 0.199 Uiso 1 1 calc R . . . .
H16C H 0.7908 0.5896 0.5597 0.199 Uiso 1 1 calc R . . . .
C42 C 0.9403(9) 1.1124(8) 0.7908(12) 0.166(7) Uani 1 1 d D U . . .
H42A H 0.9634 1.1354 0.7812 0.199 Uiso 1 1 calc R . . . .
H42B H 0.9266 1.1003 0.7556 0.199 Uiso 1 1 calc R . . . .
C135 C 0.4187(12) 0.8844(5) 0.6522(10) 0.132(6) Uani 1 1 d D U . . .
H13D H 0.3838 0.8983 0.6592 0.199 Uiso 1 1 calc GR . . . .
H13E H 0.4267 0.8845 0.6118 0.199 Uiso 1 1 calc GR . . . .
H13F H 0.4489 0.8974 0.6724 0.199 Uiso 1 1 calc GR . . . .
C31 C 1.0526(7) 0.6569(6) 0.4811(12) 0.142(7) Uani 1 1 d D U . . .
H31A H 1.0789 0.6611 0.4502 0.213 Uiso 1 1 calc R . . . .
H31B H 1.0332 0.6814 0.4894 0.213 Uiso 1 1 calc R . . . .
H31C H 1.0728 0.6482 0.5146 0.213 Uiso 1 1 calc R . . . .
C39 C 0.8852(8) 1.0633(7) 0.8819(10) 0.122(4) Uani 1 1 d D U . . .
H39 H 0.8997 1.0765 0.9165 0.147 Uiso 1 1 calc R . . . .
C5 C 0.8742(8) 0.3957(7) 0.2824(11) 0.145(7) Uani 1 1 d D U . . .
H5 H 0.8661 0.3881 0.2448 0.174 Uiso 1 1 calc R . . . .
C6 C 0.8375(8) 0.4233(7) 0.3167(11) 0.135(6) Uani 1 1 d D U . . .
H6A H 0.8076 0.4337 0.2925 0.162 Uiso 1 1 calc R . . . .
H6B H 0.8201 0.4086 0.3480 0.162 Uiso 1 1 calc R . . . .
C32 C 0.9744(8) 0.6397(7) 0.4138(11) 0.149(6) Uani 1 1 d D U . . .
H32A H 0.9982 0.6433 0.3808 0.223 Uiso 1 1 calc R . . . .
H32B H 0.9455 0.6204 0.4051 0.223 Uiso 1 1 calc R . . . .
H32C H 0.9569 0.6646 0.4237 0.223 Uiso 1 1 calc R . . . .
C121 C 0.3182(8) 0.7206(5) 0.5888(7) 0.093(5) Uani 1 1 d D U . . .
H12D H 0.2831 0.7061 0.5887 0.139 Uiso 1 1 calc GR . . . .
H12E H 0.3135 0.7453 0.5684 0.139 Uiso 1 1 calc GR . . . .
H12F H 0.3294 0.7260 0.6276 0.139 Uiso 1 1 calc GR . . . .
O16 O 0.5000 0.7294(7) 0.7500 0.054(4) Uani 0.517(5) 2 d S TU P A 1
O9 O 0.5000 0.7872(15) 1.2500 0.168(8) Uani 0.517(5) 2 d S TU P A 1
O7 O 0.3999(10) 0.7996(4) 1.1772(6) 0.169(5) Uani 1 1 d . U . . .
C109 C 0.4225(7) 0.6952(4) 0.9254(7) 0.071(3) Uani 1 1 d D U . . .
H10A H 0.4580 0.7098 0.9259 0.086 Uiso 1 1 calc R . . . .
H10B H 0.3946 0.7108 0.9461 0.086 Uiso 1 1 calc R . . . .
O8 O 0.4053(10) 0.7332(4) 1.2314(6) 0.172(5) Uani 1 1 d . U . . .
C111 C 0.4650(6) 0.6270(4) 0.9205(6) 0.069(3) Uani 1 1 d D U . . .
H11C H 0.5041 0.6357 0.9213 0.083 Uiso 1 1 calc R . . . .
H11D H 0.4631 0.6012 0.9393 0.083 Uiso 1 1 calc R . . . .
C101 C 0.4036(9) 0.6705(3) 1.3575(4) 0.126(6) Uani 1 1 d . U . . .
H101 H 0.4053 0.6727 1.3972 0.151 Uiso 1 1 calc R . . . .
C96 C 0.4079(9) 0.7037(3) 1.3240(5) 0.149(6) Uani 1 1 d DG U . . .
C97 C 0.4053(10) 0.7004(3) 1.2659(5) 0.162(6) Uani 1 1 d G U . . .
C98 C 0.3986(10) 0.6639(4) 1.2411(4) 0.154(6) Uani 1 1 d DG U . . .
C99 C 0.3943(8) 0.6307(3) 1.2745(5) 0.125(6) Uani 1 1 d G U . . .
H99 H 0.3897 0.6057 1.2576 0.150 Uiso 1 1 calc R . . . .
C100 C 0.3969(8) 0.6340(3) 1.3327(5) 0.110(5) Uani 1 1 d G U . . .
N9 N 0.4178(12) 0.8399(5) 1.2811(8) 0.170(5) Uani 1 1 d . U . . .
C110 C 0.4300(7) 0.6560(4) 0.9538(7) 0.078(4) Uani 1 1 d D U . . .
H11E H 0.3930 0.6443 0.9605 0.094 Uiso 1 1 calc R . . . .
H11F H 0.4477 0.6602 0.9909 0.094 Uiso 1 1 calc R . . . .
C123 C 0.3394(8) 0.6833(6) 0.5018(7) 0.102(5) Uani 1 1 d D U . . .
H12G H 0.3682 0.6704 0.4796 0.153 Uiso 1 1 calc GR . . . .
H12H H 0.3261 0.7065 0.4817 0.153 Uiso 1 1 calc GR . . . .
H12I H 0.3084 0.6652 0.5078 0.153 Uiso 1 1 calc GR . . . .
C83 C 0.4134(14) 0.8689(6) 1.2460(10) 0.163(7) Uani 1 1 d . U . . .
H83 H 0.4182 0.8941 1.2623 0.196 Uiso 1 1 calc R . . . .
N10 N 0.4228(13) 0.7747(5) 1.3329(8) 0.173(5) Uani 1 1 d D U . . .
C78 C 0.4358(16) 0.8093(6) 1.3681(10) 0.175(6) Uani 1 1 d D U . . .
H78 H 0.4767 0.8130 1.3639 0.210 Uiso 1 1 calc R . . . .
C77 C 0.4109(15) 0.8434(6) 1.3395(10) 0.172(6) Uani 1 1 d D U . . .
H77 H 0.3701 0.8426 1.3471 0.206 Uiso 1 1 calc R . . . .
C102 C 0.3980(12) 0.6606(5) 1.1776(7) 0.168(6) Uani 1 1 d D U . . .
C82 C 0.4334(15) 0.8818(6) 1.3663(10) 0.173(7) Uani 1 1 d D U . . .
H82A H 0.4737 0.8839 1.3590 0.207 Uiso 1 1 calc R . . . .
H82B H 0.4149 0.9046 1.3487 0.207 Uiso 1 1 calc R . . . .
C79 C 0.4263(15) 0.8102(6) 1.4273(10) 0.175(7) Uani 1 1 d . U . . .
H79A H 0.4473 0.7883 1.4444 0.211 Uiso 1 1 calc R . . . .
H79B H 0.3864 0.8049 1.4339 0.211 Uiso 1 1 calc R . . . .
C105 C 0.3938(16) 0.6182(5) 1.1595(10) 0.183(8) Uani 1 1 d D U . . .
H10C H 0.3935 0.6167 1.1183 0.274 Uiso 1 1 calc R . . . .
H10D H 0.4257 0.6037 1.1740 0.274 Uiso 1 1 calc R . . . .
H10E H 0.3595 0.6068 1.1744 0.274 Uiso 1 1 calc R . . . .
C95 C 0.4170(15) 0.7403(5) 1.3564(10) 0.168(7) Uani 1 1 d D U . . .
H95 H 0.4187 0.7386 1.3962 0.202 Uiso 1 1 calc R . . . .
C93 C 0.3235(14) 0.7879(8) 1.0756(12) 0.215(9) Uani 1 1 d D U . . .
H93A H 0.2963 0.8091 1.0738 0.322 Uiso 1 1 calc GR . . . .
H93B H 0.3249 0.7775 1.1140 0.322 Uiso 1 1 calc GR . . . .
H93C H 0.3127 0.7670 1.0496 0.322 Uiso 1 1 calc GR . . . .
C91 C 0.3790(17) 0.8121(7) 0.9960(9) 0.202(9) Uani 1 1 d D U . . .
H91A H 0.3517 0.8328 0.9889 0.303 Uiso 1 1 calc R . . . .
H91B H 0.4155 0.8206 0.9828 0.303 Uiso 1 1 calc R . . . .
H91C H 0.3680 0.7883 0.9759 0.303 Uiso 1 1 calc R . . . .
C81 C 0.4231(15) 0.8824(6) 1.4287(11) 0.174(8) Uani 1 1 d . U . . .
H81A H 0.4420 0.9056 1.4448 0.209 Uiso 1 1 calc R . . . .
H81B H 0.3829 0.8857 1.4352 0.209 Uiso 1 1 calc R . . . .
C80 C 0.4417(16) 0.8480(7) 1.4590(10) 0.185(8) Uani 1 1 d . U . . .
H80A H 0.4245 0.8476 1.4968 0.222 Uiso 1 1 calc R . . . .
H80B H 0.4825 0.8492 1.4640 0.222 Uiso 1 1 calc R . . . .
C133 C 0.3617(9) 0.8290(6) 0.6416(10) 0.124(6) Uani 1 1 d D U . . .
H13G H 0.3304 0.8453 0.6536 0.186 Uiso 1 1 calc R . . . .
H13H H 0.3678 0.8326 0.6012 0.186 Uiso 1 1 calc R . . . .
H13I H 0.3533 0.8015 0.6493 0.186 Uiso 1 1 calc R . . . .
C104 C 0.4526(12) 0.6745(6) 1.1521(10) 0.170(7) Uani 1 1 d D U . . .
H10F H 0.4833 0.6593 1.1680 0.255 Uiso 1 1 calc GR . . . .
H10G H 0.4581 0.7023 1.1608 0.255 Uiso 1 1 calc GR . . . .
H10H H 0.4516 0.6710 1.1113 0.255 Uiso 1 1 calc GR . . . .
C106 C 0.3939(8) 0.5991(5) 1.3690(8) 0.080(4) Uani 1 1 d . U . . .
O12 O 0.3945(4) 0.6020(3) 1.4199(5) 0.066(3) Uani 1 1 d . U . . .
O13 O 0.3872(5) 0.5663(3) 1.3448(4) 0.076(3) Uani 1 1 d . U . . .
C103 C 0.3488(13) 0.6829(7) 1.1512(11) 0.183(8) Uani 1 1 d D U . . .
H10I H 0.3412 0.6724 1.1136 0.274 Uiso 1 1 calc GR . . . .
H10J H 0.3580 0.7107 1.1483 0.274 Uiso 1 1 calc GR . . . .
H10K H 0.3158 0.6797 1.1749 0.274 Uiso 1 1 calc GR . . . .
C35 C 1.2126(4) 0.5698(3) 0.4685(6) 0.125(6) Uani 1 1 d . U . . .
H35 H 1.1949 0.5908 0.4875 0.150 Uiso 1 1 calc R . . . .
C36 C 1.2701(3) 0.5674(3) 0.4676(6) 0.115(6) Uani 1 1 d G U . . .
H36 H 1.2918 0.5868 0.4859 0.138 Uiso 1 1 calc R . . . .
N4 N 1.2960(2) 0.5367(3) 0.4398(4) 0.064(3) Uani 1 1 d G U . . .
C37 C 1.2643(3) 0.5083(3) 0.4130(5) 0.100(5) Uani 1 1 d G U . . .
H37 H 1.2820 0.4873 0.3940 0.120 Uiso 1 1 calc R . . . .
C38 C 1.2068(3) 0.5107(3) 0.4139(6) 0.102(6) Uani 1 1 d G U . . .
H38 H 1.1851 0.4913 0.3956 0.123 Uiso 1 1 calc R . . . .
C34 C 1.1809(2) 0.5414(3) 0.4417(6) 0.089(4) Uani 1 1 d G U . . .
C76 C 1.2260(5) 0.9881(4) 0.8997(6) 0.118(5) Uani 1 1 d . U . . .
H76 H 1.2057 1.0029 0.8729 0.141 Uiso 1 1 calc R . . . .
C75 C 1.2835(5) 0.9904(3) 0.9013(5) 0.109(5) Uani 1 1 d G U . . .
H75 H 1.3026 1.0069 0.8756 0.130 Uiso 1 1 calc R . . . .
N8 N 1.3131(4) 0.9687(3) 0.9405(6) 0.103(4) Uani 1 1 d G U . . .
C74 C 1.2852(5) 0.9446(4) 0.9781(6) 0.130(6) Uani 1 1 d G U . . .
H74 H 1.3054 0.9297 1.0049 0.155 Uiso 1 1 calc R . . . .
C73 C 1.2276(5) 0.9422(4) 0.9765(6) 0.135(6) Uani 1 1 d G U . . .
H73 H 1.2086 0.9258 1.0022 0.162 Uiso 1 1 calc R . . . .
C72 C 1.1980(4) 0.9640(4) 0.9373(7) 0.112(5) Uani 1 1 d G U . . .
C54 C 0.8279(10) 0.8848(8) 1.0046(12) 0.166(8) Uani 1 1 d D U . . .
H54A H 0.8089 0.8960 1.0373 0.250 Uiso 1 1 calc R . . . .
H54B H 0.8419 0.8588 1.0140 0.250 Uiso 1 1 calc R . . . .
H54C H 0.8590 0.9018 0.9939 0.250 Uiso 1 1 calc R . . . .
C52 C 0.7869(9) 0.8818(6) 0.9552(11) 0.153(6) Uani 1 1 d D U . . .
C53 C 0.8140(10) 0.8646(8) 0.9026(11) 0.161(7) Uani 1 1 d D U . . .
H53A H 0.7865 0.8631 0.8723 0.242 Uiso 1 1 calc R . . . .
H53B H 0.8449 0.8813 0.8909 0.242 Uiso 1 1 calc R . . . .
H53C H 0.8278 0.8383 0.9110 0.242 Uiso 1 1 calc R . . . .
C55 C 0.7426(9) 0.8529(7) 0.9770(11) 0.162(7) Uani 1 1 d D U . . .
H55A H 0.7250 0.8636 1.0108 0.243 Uiso 1 1 calc R . . . .
H55B H 0.7144 0.8488 0.9479 0.243 Uiso 1 1 calc R . . . .
H55C H 0.7602 0.8278 0.9862 0.243 Uiso 1 1 calc R . . . .
C41 C 0.9732(8) 1.0829(7) 0.8260(12) 0.152(7) Uani 1 1 d D U . . .
H41A H 0.9866 1.0956 0.8608 0.182 Uiso 1 1 calc R . . . .
H41B H 1.0059 1.0738 0.8044 0.182 Uiso 1 1 calc R . . . .
C90 C 0.3816(12) 0.8037(5) 1.0589(9) 0.190(7) Uani 1 1 d D U . . .
C92 C 0.4249(13) 0.7718(6) 1.0613(11) 0.193(8) Uani 1 1 d D U . . .
H92A H 0.4614 0.7829 1.0530 0.290 Uiso 1 1 calc GR . . . .
H92B H 0.4160 0.7516 1.0334 0.290 Uiso 1 1 calc GR . . . .
H92C H 0.4252 0.7601 1.0989 0.290 Uiso 1 1 calc GR . . . .
V2A V 0.3799(3) 0.71392(13) 0.7495(2) 0.0606(17) Uani 0.483(5) 1 d . U . A 2
V1A V 0.3794(9) 0.7836(2) 1.2491(4) 0.170(4) Uani 0.483(5) 1 d . U . A 2
O16A O 0.3148(9) 0.7047(5) 0.7510(9) 0.066(4) Uani 0.483(5) 1 d . U . A 2
O9A O 0.322(2) 0.7825(8) 1.2491(13) 0.167(7) Uani 0.483(5) 1 d . U . A 2

loop_
_atom_site_aniso_label
_atom_site_aniso_U_11
_atom_site_aniso_U_22
_atom_site_aniso_U_33
_atom_site_aniso_U_23
_atom_site_aniso_U_13
_atom_site_aniso_U_12
Cd1 0.0345(5) 0.0333(5) 0.0878(7) -0.0079(6) -0.0020(5) -0.0019(4)
Cd2 0.0734(7) 0.0262(6) 0.1087(9) -0.0067(7) 0.0092(6) -0.0030(5)
Fe1 0.0170(11) 0.110(2) 0.162(3) -0.044(2) 0.0006(15) 0.0041(12)
Fe2 0.0689(18) 0.118(2) 0.142(3) 0.041(2) -0.0044(18) -0.0004(16)
V2 0.074(4) 0.032(2) 0.077(3) -0.007(2) -0.011(2) 0.001(2)
V1 0.372(11) 0.042(4) 0.093(4) -0.001(3) 0.036(6) -0.003(4)
O18 0.028(4) 0.041(4) 0.104(6) -0.015(4) 0.009(4) 0.002(4)
C94 0.085(9) 0.039(5) 0.109(5) 0.005(4) 0.007(5) 0.003(5)
O11 0.119(10) 0.042(5) 0.114(7) 0.001(5) -0.008(6) 0.016(5)
C108 0.071(7) 0.044(4) 0.077(4) -0.001(3) -0.001(4) 0.004(4)
O20 0.087(7) 0.037(4) 0.124(6) -0.011(4) -0.001(5) 0.003(4)
O15 0.082(5) 0.035(3) 0.087(5) -0.003(3) -0.014(4) 0.002(3)
O17 0.060(6) 0.067(6) 0.092(5) -0.025(4) 0.004(4) -0.003(5)
O3 0.041(7) 0.095(8) 0.161(6) -0.054(5) 0.000 0.000
N12 0.084(6) 0.038(4) 0.077(4) -0.007(3) -0.007(4) 0.003(4)
C114 0.052(7) 0.035(4) 0.074(5) -0.002(3) -0.003(4) 0.000(4)
C119 0.043(7) 0.036(4) 0.073(5) -0.003(4) -0.005(5) 0.002(4)
C118 0.053(7) 0.040(4) 0.074(5) -0.008(3) -0.007(5) 0.005(4)
C117 0.077(9) 0.046(4) 0.065(6) -0.008(4) -0.007(5) 0.013(4)
C116 0.080(8) 0.047(4) 0.075(5) -0.009(3) -0.011(5) 0.015(4)
C115 0.054(7) 0.034(4) 0.072(4) -0.004(3) -0.002(4) 0.002(4)
O4 0.057(4) 0.133(6) 0.138(9) 0.048(6) -0.017(4) -0.015(4)
C29 0.027(4) 0.087(6) 0.119(11) -0.003(7) 0.014(5) 0.005(4)
C28 0.028(4) 0.090(6) 0.138(11) -0.001(7) 0.005(5) 0.002(3)
C27 0.037(5) 0.090(7) 0.165(14) -0.008(7) 0.006(5) 0.003(4)
C26 0.038(4) 0.099(6) 0.208(13) -0.031(6) -0.002(5) 0.009(4)
C25 0.025(4) 0.097(6) 0.186(13) -0.030(6) 0.006(5) 0.015(3)
C24 0.026(4) 0.095(6) 0.157(12) -0.028(6) 0.010(5) 0.011(3)
O19 0.133(9) 0.036(4) 0.119(6) -0.012(4) -0.006(5) -0.002(5)
O1 0.028(3) 0.112(6) 0.194(9) -0.038(6) -0.003(4) 0.000(3)
O5 0.057(4) 0.120(6) 0.175(10) 0.032(6) -0.011(5) 0.003(4)
O2 0.021(3) 0.107(6) 0.204(10) -0.038(6) 0.003(4) 0.011(3)
C85 0.347(17) 0.040(5) 0.096(6) 0.004(4) 0.035(7) -0.009(6)
C84 0.326(18) 0.040(5) 0.098(6) 0.001(4) 0.032(7) -0.002(7)
C89 0.267(19) 0.041(6) 0.096(6) 0.001(5) 0.022(7) 0.000(7)
C88 0.169(14) 0.038(4) 0.098(6) 0.003(4) 0.021(7) 0.004(5)
C87 0.247(18) 0.043(5) 0.094(7) 0.003(5) 0.030(8) -0.009(6)
C86 0.350(17) 0.044(5) 0.096(6) 0.006(4) 0.031(7) -0.016(7)
C113 0.063(7) 0.032(4) 0.075(5) 0.001(3) -0.003(4) -0.003(4)
C50 0.061(5) 0.140(8) 0.102(10) 0.020(7) 0.002(5) -0.015(4)
C51 0.064(5) 0.141(8) 0.116(13) 0.026(8) 0.002(5) -0.015(5)
C46 0.068(5) 0.139(7) 0.127(12) 0.032(7) 0.002(5) -0.011(4)
C47 0.049(4) 0.133(7) 0.130(11) 0.022(7) -0.019(5) -0.023(4)
C48 0.060(5) 0.138(7) 0.190(13) 0.040(7) -0.017(6) -0.023(4)
C49 0.058(5) 0.135(8) 0.140(13) 0.022(8) -0.019(6) -0.023(5)
C126 0.088(9) 0.036(4) 0.096(5) -0.007(3) -0.006(5) 0.003(4)
C127 0.089(10) 0.037(4) 0.104(6) -0.012(4) -0.004(6) 0.001(5)
C128 0.089(10) 0.036(4) 0.118(6) -0.007(4) -0.005(6) 0.004(4)
C129 0.120(12) 0.042(5) 0.118(6) -0.004(4) -0.002(6) 0.000(6)
C130 0.125(11) 0.041(4) 0.117(6) 0.000(4) -0.002(5) -0.003(5)
C131 0.092(9) 0.034(4) 0.096(5) -0.008(3) -0.008(5) -0.001(4)
N2 0.029(4) 0.112(6) 0.169(9) -0.045(6) 0.005(4) 0.008(4)
N1 0.027(4) 0.119(7) 0.166(8) -0.051(6) 0.000(4) 0.004(4)
N5 0.066(5) 0.133(6) 0.143(9) 0.051(6) 0.008(5) 0.002(4)
C12 0.021(4) 0.077(6) 0.109(9) 0.005(6) -0.003(4) 0.002(3)
C11 0.026(4) 0.085(7) 0.149(11) -0.011(7) -0.006(5) -0.001(4)
C10 0.029(4) 0.100(7) 0.197(11) -0.034(7) -0.002(5) -0.001(4)
C9 0.025(4) 0.107(6) 0.180(11) -0.031(7) -0.006(5) 0.003(4)
C8 0.019(4) 0.096(6) 0.140(10) -0.015(7) -0.002(4) 0.003(3)
C13 0.019(4) 0.088(7) 0.120(10) -0.004(7) -0.007(4) 0.005(4)
O6 0.073(9) 0.111(9) 0.146(6) 0.041(6) 0.000 0.000
C62 0.071(5) 0.105(7) 0.166(13) 0.028(7) -0.002(5) 0.004(4)
C63 0.062(5) 0.106(7) 0.180(13) 0.034(7) -0.008(5) 0.004(4)
C64 0.075(5) 0.114(7) 0.228(14) 0.046(8) -0.021(6) 0.004(5)
C65 0.078(6) 0.098(8) 0.184(15) 0.030(9) -0.016(6) 0.008(5)
C66 0.079(5) 0.089(7) 0.157(12) 0.013(8) -0.008(5) 0.011(4)
C67 0.069(5) 0.092(8) 0.162(14) 0.027(8) 0.001(6) 0.006(5)
O10 0.089(7) 0.054(6) 0.113(5) 0.007(4) 0.008(4) -0.005(5)
C125 0.081(9) 0.036(4) 0.087(6) -0.011(3) -0.007(5) 0.000(4)
C59 0.074(6) 0.103(9) 0.164(12) 0.033(9) -0.006(6) -0.021(5)
N7 0.081(5) 0.053(6) 0.118(8) -0.020(6) 0.011(4) -0.010(4)
C58 0.070(6) 0.119(10) 0.188(13) 0.052(10) 0.024(6) -0.004(5)
C57 0.072(6) 0.151(11) 0.183(13) 0.064(11) 0.027(6) -0.002(6)
C56 0.058(5) 0.128(9) 0.110(10) 0.022(8) 0.003(5) -0.015(5)
C60 0.074(6) 0.133(10) 0.146(12) 0.040(10) -0.006(6) -0.020(5)
N6 0.072(5) 0.123(7) 0.151(9) 0.040(7) 0.003(5) 0.004(4)
C45 0.063(5) 0.133(8) 0.136(13) 0.031(8) 0.009(5) 0.000(5)
C2 0.033(5) 0.124(7) 0.191(10) -0.067(7) 0.005(5) 0.009(4)
C61 0.072(5) 0.115(9) 0.175(13) 0.040(9) 0.004(5) 0.005(5)
C44 0.082(8) 0.153(10) 0.184(14) 0.077(9) 0.026(8) 0.021(7)
C7 0.027(4) 0.106(8) 0.148(11) -0.026(8) -0.001(5) 0.003(4)
C33 0.047(8) 0.108(12) 0.247(14) -0.047(9) 0.006(8) 0.007(8)
C122 0.118(8) 0.078(8) 0.105(11) 0.011(7) -0.001(7) 0.022(6)
C40 0.072(6) 0.150(8) 0.170(9) 0.067(7) 0.022(6) 0.017(5)
C14 0.040(6) 0.111(8) 0.234(12) -0.051(7) -0.007(6) -0.004(5)
C17 0.041(7) 0.114(10) 0.241(15) -0.058(10) -0.007(8) -0.004(7)
C15 0.060(9) 0.119(10) 0.249(14) -0.044(10) 0.003(9) -0.011(8)
C134 0.157(12) 0.067(9) 0.133(12) 0.002(8) 0.015(8) -0.016(8)
C71 0.099(12) 0.133(12) 0.285(17) 0.045(11) -0.038(11) -0.002(9)
C70 0.087(11) 0.139(14) 0.265(16) 0.061(11) -0.029(9) -0.002(9)
C68 0.087(8) 0.120(8) 0.265(15) 0.060(8) -0.028(8) -0.005(6)
C69 0.086(10) 0.120(11) 0.30(2) 0.062(11) -0.032(11) -0.009(8)
C30 0.045(7) 0.105(7) 0.247(13) -0.037(7) 0.003(6) 0.011(5)
O14 0.077(5) 0.036(4) 0.080(4) -0.005(3) -0.011(3) 0.004(3)
C124 0.033(6) 0.046(4) 0.091(5) -0.017(3) 0.003(4) 0.000(4)
C136 0.077(9) 0.036(4) 0.120(6) -0.010(4) -0.002(5) 0.002(5)
N11 0.071(6) 0.035(4) 0.078(4) -0.002(3) -0.005(4) -0.002(3)
C112 0.062(8) 0.046(5) 0.086(6) 0.004(4) 0.003(5) 0.005(5)
C107 0.061(6) 0.042(4) 0.077(4) -0.002(3) -0.002(4) 0.000(4)
C132 0.155(11) 0.062(7) 0.119(6) 0.002(5) 0.005(6) -0.013(6)
C120 0.108(8) 0.058(5) 0.082(6) 0.000(5) -0.004(6) 0.031(5)
C23 0.028(4) 0.097(7) 0.168(13) -0.033(7) 0.006(5) 0.012(4)
C20 0.026(5) 0.125(10) 0.161(11) -0.074(10) -0.002(5) -0.010(5)
C19 0.028(5) 0.140(11) 0.169(12) -0.073(10) 0.002(5) -0.009(5)
C18 0.019(4) 0.070(7) 0.089(8) 0.005(6) -0.003(4) -0.001(3)
C22 0.025(4) 0.108(9) 0.147(11) -0.043(9) 0.004(5) -0.008(4)
C21 0.028(5) 0.100(9) 0.149(10) -0.052(9) 0.005(5) -0.008(4)
N3 0.014(4) 0.063(6) 0.086(6) -0.006(5) -0.005(3) -0.005(3)
C43 0.093(9) 0.163(10) 0.220(16) 0.092(10) 0.032(10) 0.016(8)
C4 0.076(8) 0.152(10) 0.215(15) -0.092(10) -0.016(9) 0.025(7)
C1 0.035(5) 0.137(8) 0.186(9) -0.070(7) 0.003(5) 0.009(5)
C3 0.051(7) 0.153(10) 0.203(13) -0.088(10) -0.001(7) 0.026(6)
C16 0.045(8) 0.119(12) 0.235(13) -0.058(10) -0.011(8) 0.003(8)
C42 0.097(9) 0.175(12) 0.226(15) 0.097(11) 0.037(10) 0.025(8)
C135 0.188(16) 0.068(7) 0.141(13) 0.008(7) 0.002(10) -0.017(8)
C31 0.054(8) 0.112(10) 0.261(18) -0.041(10) 0.003(9) 0.004(7)
C39 0.067(6) 0.131(7) 0.169(11) 0.057(6) 0.019(6) 0.007(5)
C5 0.073(8) 0.157(11) 0.205(14) -0.084(11) -0.011(8) 0.019(8)
C6 0.061(7) 0.140(10) 0.204(14) -0.076(10) -0.011(7) 0.007(6)
C32 0.060(9) 0.126(12) 0.260(14) -0.023(9) -0.006(8) 0.010(8)
C121 0.114(9) 0.068(8) 0.096(10) -0.009(7) -0.005(7) 0.030(7)
O16 0.055(4) 0.052(4) 0.054(4) 0.000 -0.0007(14) 0.000
O9 0.369(11) 0.048(13) 0.086(13) 0.000 0.036(7) 0.000
O7 0.367(13) 0.042(5) 0.098(5) 0.006(4) 0.039(6) -0.008(6)
C109 0.081(9) 0.059(6) 0.075(5) 0.000(4) -0.002(5) 0.012(5)
O8 0.371(13) 0.048(4) 0.096(7) 0.006(4) 0.033(7) -0.001(5)
C111 0.060(7) 0.060(6) 0.088(6) 0.003(5) 0.001(5) 0.006(6)
C101 0.235(18) 0.045(5) 0.097(7) 0.009(5) 0.017(8) -0.009(6)
C96 0.307(18) 0.046(5) 0.093(6) 0.008(4) 0.030(7) -0.007(6)
C97 0.343(17) 0.049(5) 0.096(6) 0.008(4) 0.024(7) -0.008(6)
C98 0.318(17) 0.047(5) 0.097(6) 0.008(4) 0.013(7) -0.002(6)
C99 0.235(18) 0.043(6) 0.097(6) 0.006(5) 0.006(7) -0.003(7)
C100 0.189(14) 0.044(5) 0.096(6) 0.009(4) 0.009(7) -0.005(6)
N9 0.358(13) 0.052(5) 0.100(6) 0.000(4) 0.032(6) -0.001(6)
C110 0.088(9) 0.065(6) 0.082(6) 0.009(5) 0.007(6) 0.015(6)
C123 0.123(11) 0.088(10) 0.094(7) -0.009(6) -0.015(7) 0.043(8)
C83 0.345(19) 0.046(6) 0.100(6) -0.002(5) 0.029(7) -0.001(7)
N10 0.370(13) 0.053(5) 0.096(6) 0.003(4) 0.036(7) -0.008(6)
C78 0.364(16) 0.059(6) 0.101(6) -0.004(5) 0.032(7) -0.007(7)
C77 0.353(16) 0.061(6) 0.102(6) -0.004(5) 0.029(7) -0.010(7)
C102 0.352(19) 0.056(8) 0.098(7) 0.006(6) 0.008(8) -0.002(9)
C82 0.33(2) 0.066(7) 0.118(9) -0.015(6) 0.026(10) -0.002(9)
C79 0.36(2) 0.066(8) 0.100(7) -0.008(6) 0.031(8) -0.011(10)
C105 0.37(2) 0.060(8) 0.118(13) -0.001(7) -0.003(12) -0.004(10)
C95 0.351(19) 0.050(5) 0.103(8) 0.005(5) 0.030(8) -0.011(7)
C93 0.400(19) 0.096(13) 0.148(16) -0.012(12) 0.033(12) -0.046(10)
C91 0.41(2) 0.073(12) 0.122(9) -0.008(8) 0.025(11) -0.025(13)
C81 0.34(2) 0.068(8) 0.118(9) -0.015(7) 0.026(11) -0.015(10)
C80 0.36(2) 0.073(8) 0.117(9) -0.014(7) 0.024(10) -0.008(11)
C133 0.161(11) 0.073(10) 0.137(11) -0.001(8) -0.004(8) -0.012(8)
C104 0.356(19) 0.056(11) 0.098(12) -0.005(9) 0.014(10) -0.004(10)
C106 0.109(10) 0.042(5) 0.091(6) 0.006(4) 0.003(6) -0.002(5)
O12 0.069(6) 0.038(5) 0.091(6) 0.009(4) 0.006(5) -0.003(5)
O13 0.103(8) 0.043(4) 0.083(6) 0.007(4) 0.004(6) -0.005(5)
C103 0.36(2) 0.074(11) 0.114(13) 0.007(9) -0.002(10) 0.002(11)
C35 0.035(5) 0.120(9) 0.222(15) -0.061(10) -0.004(6) 0.004(5)
C36 0.035(5) 0.108(9) 0.202(14) -0.052(10) -0.002(6) 0.003(5)
N4 0.020(4) 0.063(6) 0.109(7) 0.004(6) -0.008(4) -0.005(4)
C37 0.016(4) 0.104(8) 0.180(13) -0.047(9) -0.007(5) -0.007(4)
C38 0.013(4) 0.111(8) 0.183(14) -0.045(9) -0.010(5) -0.005(4)
C34 0.035(4) 0.091(8) 0.142(11) -0.010(7) 0.003(4) -0.001(4)
C76 0.088(7) 0.086(10) 0.179(12) 0.025(9) -0.004(7) 0.008(6)
C75 0.084(7) 0.062(9) 0.180(12) 0.021(8) -0.004(7) 0.010(6)
N8 0.112(7) 0.032(7) 0.165(11) -0.003(7) -0.015(7) 0.005(5)
C74 0.102(7) 0.083(11) 0.204(13) 0.042(10) -0.018(7) 0.002(7)
C73 0.099(7) 0.104(11) 0.202(12) 0.046(10) -0.020(7) 0.002(6)
C72 0.082(5) 0.082(9) 0.171(11) 0.021(8) -0.006(5) 0.009(5)
C54 0.096(11) 0.159(15) 0.244(16) 0.047(11) -0.049(10) -0.027(10)
C52 0.081(8) 0.141(8) 0.236(15) 0.040(8) -0.037(8) -0.018(6)
C53 0.102(12) 0.137(13) 0.245(15) 0.041(10) -0.030(9) -0.009(10)
C55 0.092(10) 0.146(12) 0.247(18) 0.048(11) -0.039(10) -0.023(9)
C41 0.082(8) 0.158(10) 0.214(15) 0.083(10) 0.031(8) 0.011(7)
C90 0.393(19) 0.059(7) 0.118(8) -0.006(6) 0.029(10) -0.031(8)
C92 0.40(2) 0.063(9) 0.117(13) -0.003(9) 0.037(13) -0.025(10)
V2A 0.077(4) 0.029(3) 0.075(3) -0.007(2) -0.008(3) -0.003(2)
V1A 0.367(11) 0.048(4) 0.094(5) 0.009(3) 0.041(6) -0.002(6)
O16A 0.081(5) 0.036(8) 0.081(9) -0.011(7) -0.009(5) -0.002(5)
O9A 0.366(12) 0.043(11) 0.092(13) 0.034(9) 0.032(8) -0.005(7)

loop_
_atom_type_symbol
_atom_type_description
_atom_type_scat_dispersion_real
_atom_type_scat_dispersion_imag
_atom_type_scat_source
C C 0.0181 0.0091 'International Tables Vol C Tables 4.2.6.8 and 6.1.1.4'
H H 0.0000 0.0000 'International Tables Vol C Tables 4.2.6.8 and 6.1.1.4'
Cd Cd 0.1185 4.6533 'International Tables Vol C Tables 4.2.6.8 and 6.1.1.4'
Fe Fe -1.1336 3.1974 'International Tables Vol C Tables 4.2.6.8 and 6.1.1.4'
N N 0.0311 0.0180 'International Tables Vol C Tables 4.2.6.8 and 6.1.1.4'
O O 0.0492 0.0322 'International Tables Vol C Tables 4.2.6.8 and 6.1.1.4'
V V 0.0687 2.1097 'International Tables Vol C Tables 4.2.6.8 and 6.1.1.4'

loop_
_geom_angle_atom_site_label_1
_geom_angle_atom_site_label_2
_geom_angle_atom_site_label_3
_geom_angle
_geom_angle_site_symmetry_1
_geom_angle_site_symmetry_3
O18 Cd1 O17 129.9(4) 4_566 .
O18 Cd1 N3 88.7(3) 4_566 .
O18 Cd1 C106 113.1(5) 4_566 1_554
O18 Cd1 O12 140.0(4) 4_566 1_554
O18 Cd1 O13 85.1(4) 4_566 1_554
O18 Cd1 N4 92(3) 4_566 1_455
O17 Cd1 N3 90.2(4) . .
O17 Cd1 C106 117.0(5) . 1_554
O17 Cd1 O12 90.2(4) . 1_554
O17 Cd1 O13 144.8(4) . 1_554
N3 Cd1 C106 93.0(5) . 1_554
N3 Cd1 O13 95.4(4) . 1_554
O12 Cd1 N3 92.4(3) 1_554 .
O12 Cd1 C106 26.8(4) 1_554 1_554
O12 Cd1 O13 55.0(4) 1_554 1_554
O13 Cd1 C106 28.2(4) 1_554 1_554
N4 Cd1 O17 85(4) 1_455 .
N4 Cd1 N3 174(4) 1_455 .
N4 Cd1 C106 92(4) 1_455 1_554
N4 Cd1 O12 91(3) 1_455 1_554
N4 Cd1 O13 90(4) 1_455 1_554
O11 Cd2 O20 142.3(5) 4_577 .
O11 Cd2 O19 88.2(4) 4_577 .
O11 Cd2 O10 130.6(4) 4_577 .
O11 Cd2 N7 90.4(4) 4_577 .
O11 Cd2 C136 114.3(5) 4_577 .
O11 Cd2 N8 88(4) 4_577 1_455
O20 Cd2 O19 54.3(4) . .
O20 Cd2 C136 28.1(5) . .
O19 Cd2 C136 26.2(5) . .
O10 Cd2 O20 86.8(4) . .
O10 Cd2 O19 141.1(4) . .
O10 Cd2 N7 87.7(4) . .
O10 Cd2 C136 115.0(5) . .
O10 Cd2 N8 88(4) . 1_455
N7 Cd2 O20 95.5(4) . .
N7 Cd2 O19 94.2(4) . .
N7 Cd2 C136 96.0(5) . .
N8 Cd2 O20 90(4) 1_455 .
N8 Cd2 O19 93(5) 1_455 .
N8 Cd2 N7 172(5) 1_455 .
N8 Cd2 C136 91(5) 1_455 .
O3 Fe1 O1 103.7(6) . .
O3 Fe1 O2 112.4(6) . .
O3 Fe1 N2 101.4(6) . .
O3 Fe1 N1 107.2(6) . .
O1 Fe1 O2 93.1(5) . .
O1 Fe1 N2 152.6(7) . .
O1 Fe1 N1 84.9(6) . .
O2 Fe1 N2 87.4(5) . .
O2 Fe1 N1 139.7(7) . .
N2 Fe1 N1 77.3(5) . .
O4 Fe2 O5 95.2(6) . .
O4 Fe2 N5 84.2(6) . .
O4 Fe2 N6 141.1(7) . .
O5 Fe2 N5 150.6(7) . .
O5 Fe2 N6 85.3(6) . .
O6 Fe2 O4 110.8(7) . .
O6 Fe2 O5 103.8(6) . .
O6 Fe2 N5 103.8(7) . .
O6 Fe2 N6 106.7(7) . .
N6 Fe2 N5 77.4(6) . .
O15 V2 N12 84.4(5) . .
O15 V2 O14 89.5(5) . .
O15 V2 N11 145.7(6) . .
O14 V2 N12 135.2(5) . .
O14 V2 N11 85.6(5) . .
N11 V2 N12 75.7(5) . .
O16 V2 O15 109.8(9) . .
O16 V2 N12 103.1(4) . .
O16 V2 O14 120.5(5) . .
O16 V2 N11 101.9(9) . .
O9 V1 V1 2(3) . 3_657
O9 V1 O7 123.7(11) . .
O9 V1 O8 123(3) . .
O9 V1 N9 111(3) . .
O9 V1 N10 111.0(12) . .
O7 V1 V1 124.2(8) . 3_657
O8 V1 V1 121.2(7) . 3_657
O8 V1 O7 73.1(7) . .
N9 V1 V1 113.2(9) . 3_657
N9 V1 O7 82.1(9) . .
N9 V1 O8 125.3(12) . .
N10 V1 V1 110.6(11) . 3_657
N10 V1 O7 125.1(13) . .
N10 V1 O8 82.3(8) . .
N10 V1 N9 73.4(8) . .
C124 O18 Cd1 106.6(8) . 4_566
O11 C94 C88 113.8(16) . .
O10 C94 O11 126.5(16) . .
O10 C94 C88 119.7(16) . .
C94 O11 Cd2 109.6(11) . 4_577
N12 C108 H108 108.8 . .
N12 C108 C107 103.2(11) . .
C107 C108 H108 108.8 . .
C109 C108 H108 108.8 . .
C109 C108 N12 114.9(12) . .
C109 C108 C107 112.0(12) . .
C136 O20 Cd2 91.9(10) . .
C131 O15 V2 124.6(9) . .
C131 O15 V2A 132.4(9) . .
C124 O17 Cd1 178.7(11) . .
Fe1 O3 Fe1 166.3(9) 4_566 .
C108 N12 V2 116.1(9) . .
C108 N12 V2A 110.5(9) . .
C125 N12 V2 118.8(12) . .
C125 N12 C108 122.6(14) . .
C125 N12 V2A 123.4(12) . .
C119 C114 C115 120.0 . .
C119 C114 C113 115.0(8) . .
C115 C114 C113 125.0(8) . .
C114 C119 H119 120.0 . .
C114 C119 C118 120.0 . .
C118 C119 H119 120.0 . .
C119 C118 C124 119.2(8) . .
C117 C118 C119 120.0 . .
C117 C118 C124 120.8(8) . .
C118 C117 H117 120.0 . .
C116 C117 C118 120.0 . .
C116 C117 H117 120.0 . .
C117 C116 C120 118.3(8) . .
C115 C116 C117 120.0 . .
C115 C116 C120 121.5(8) . .
C116 C115 C114 120.0 . .
O14 C115 C114 121.0(7) . .
O14 C115 C116 118.9(7) . .
C47 O4 Fe2 134.7(12) . .
C28 C29 H29 120.0 . .
C28 C29 C24 120.0 . .
C24 C29 H29 120.0 . .
C29 C28 C27 120.0 . .
C29 C28 C34 116.5(7) . .
C27 C28 C34 123.4(7) . .
C28 C27 H27 120.0 . .
C26 C27 C28 120.0 . .
C26 C27 H27 120.0 . .
C27 C26 C25 120.0 . .
C27 C26 C30 115.0(9) . .
C25 C26 C30 125.0(9) . .
C24 C25 C26 120.0 . .
O2 C25 C26 116.3(9) . .
O2 C25 C24 123.7(9) . .
C29 C24 C23 116.7(8) . .
C25 C24 C29 120.0 . .
C25 C24 C23 123.3(9) . .
C136 O19 Cd2 93.2(12) . .
C9 O1 Fe1 128.2(11) . .
C63 O5 Fe2 125.5(11) . .
C25 O2 Fe1 127.9(10) . .
C84 C85 C86 120.0 . .
O7 C85 C84 119.6(11) . .
O7 C85 C86 120.1(10) . .
C85 C84 C89 120.0 . .
C85 C84 C83 124.8(11) . .
C89 C84 C83 114.2(12) . .
C84 C89 H89 120.0 . .
C84 C89 C88 120.0 . .
C88 C89 H89 120.0 . .
C89 C88 C94 119.6(11) . .
C87 C88 C94 120.4(11) . .
C87 C88 C89 120.0 . .
C88 C87 H87 120.0 . .
C86 C87 C88 120.0 . .
C86 C87 H87 120.0 . .
C85 C86 C90 118.7(12) . .
C87 C86 C85 120.0 . .
C87 C86 C90 120.2(12) . .
C114 C113 H113 116.1 . .
N11 C113 C114 127.9(13) . .
N11 C113 H113 116.1 . .
C51 C50 C49 120.0 . .
C51 C50 C56 121.4(10) . .
C49 C50 C56 118.6(10) . .
C50 C51 H51 120.0 . .
C46 C51 C50 120.0 . .
C46 C51 H51 120.0 . .
C47 C46 C51 120.0 . .
C45 C46 C51 116.7(11) . .
C45 C46 C47 123.3(11) . .
O4 C47 C46 117.9(10) . .
O4 C47 C48 121.9(10) . .
C46 C47 C48 120.0 . .
C47 C48 C52 119.8(11) . .
C49 C48 C47 120.0 . .
C49 C48 C52 119.9(10) . .
C50 C49 H49 120.0 . .
C48 C49 C50 120.0 . .
C48 C49 H49 120.0 . .
C127 C126 C131 120.0 . .
C127 C126 C125 117.5(9) . .
C131 C126 C125 122.0(9) . .
C126 C127 H127 120.0 . .
C128 C127 C126 120.0 . .
C128 C127 H127 120.0 . .
C127 C128 C129 120.0 . .
C127 C128 C136 119.1(11) . .
C129 C128 C136 120.9(11) . .
C128 C129 H129 120.0 . .
C128 C129 C130 120.0 . .
C130 C129 H129 120.0 . .
C129 C130 C131 120.0 . .
C129 C130 C132 116.4(9) . .
C131 C130 C132 123.1(9) . .
O15 C131 C126 120.7(9) . .
O15 C131 C130 119.1(9) . .
C130 C131 C126 120.0 . .
C2 N2 Fe1 112.0(9) . .
C23 N2 Fe1 125.1(13) . .
C23 N2 C2 122.7(14) . .
C7 N1 Fe1 122.9(13) . .
C7 N1 C1 120.6(16) . .
C1 N1 Fe1 116.5(9) . .
C45 N5 Fe2 123.9(14) . .
C45 N5 C39 119.9(16) . .
C39 N5 Fe2 114.3(11) . .
C11 C12 C13 120.0 . .
C11 C12 C18 120.4(7) . .
C13 C12 C18 119.5(7) . .
C12 C11 H11 120.0 . .
C12 C11 C10 120.0 . .
C10 C11 H11 120.0 . .
C11 C10 C14 116.8(9) . .
C9 C10 C11 120.0 . .
C9 C10 C14 123.1(9) . .
O1 C9 C10 120.1(9) . .
O1 C9 C8 119.9(9) . .
C10 C9 C8 120.0 . .
C9 C8 C7 123.6(9) . .
C13 C8 C9 120.0 . .
C13 C8 C7 116.4(9) . .
C12 C13 H13 120.0 . .
C8 C13 C12 120.0 . .
C8 C13 H13 120.0 . .
Fe2 O6 Fe2 168.4(11) . 4_577
C63 C62 C67 120.0 . .
C63 C62 C61 126.4(12) . .
C67 C62 C61 113.5(12) . .
O5 C63 C62 120.3(11) . .
O5 C63 C64 119.7(11) . .
C62 C63 C64 120.0 . .
C63 C64 C68 119.9(11) . .
C65 C64 C63 120.0 . .
C65 C64 C68 119.8(11) . .
C64 C65 H65 120.0 . .
C64 C65 C66 120.0 . .
C66 C65 H65 120.0 . .
C65 C66 C72 119.1(9) . .
C67 C66 C65 120.0 . .
C67 C66 C72 120.9(9) . .
C62 C67 H67 120.0 . .
C66 C67 C62 120.0 . .
C66 C67 H67 120.0 . .
C94 O10 Cd2 171.4(12) . .
N12 C125 C126 128.2(15) . .
N12 C125 H125 115.9 . .
C126 C125 H125 115.9 . .
N7 C59 H59 120.0 . .
N7 C59 C60 120.0 . .
C60 C59 H59 120.0 . .
C59 N7 Cd2 122.3(5) . .
C59 N7 C58 120.0 . .
C58 N7 Cd2 117.5(5) . .
N7 C58 H58 120.0 . .
N7 C58 C57 120.0 . .
C57 C58 H58 120.0 . .
C58 C57 H57 120.0 . .
C56 C57 C58 120.0 . .
C56 C57 H57 120.0 . .
C57 C56 C50 119.2(9) . .
C57 C56 C60 120.0 . .
C60 C56 C50 120.6(9) . .
C59 C60 H60 120.0 . .
C56 C60 C59 120.0 . .
C56 C60 H60 120.0 . .
C61 N6 Fe2 126.7(15) . .
C61 N6 C40 115.7(17) . .
C40 N6 Fe2 117.3(11) . .
C46 C45 N5 126.3(18) . .
C46 C45 H45 116.9 . .
N5 C45 H45 116.9 . .
N2 C2 H2 107.2 . .
N2 C2 C3 113.2(14) . .
C1 C2 N2 110.9(17) . .
C1 C2 H2 107.2 . .
C1 C2 C3 110.7(18) . .
C3 C2 H2 107.2 . .
C62 C61 H61 119.7 . .
N6 C61 C62 120.6(19) . .
N6 C61 H61 119.7 . .
H44A C44 H44B 108.9 . .
C43 C44 H44A 110.8 . .
C43 C44 H44B 110.8 . .
C39 C44 H44A 110.8 . .
C39 C44 H44B 110.8 . .
C39 C44 C43 104.8(18) . .
N1 C7 C8 124.4(16) . .
N1 C7 H7 117.8 . .
C8 C7 H7 117.8 . .
H33A C33 H33B 109.5 . .
H33A C33 H33C 109.5 . .
H33B C33 H33C 109.5 . .
C30 C33 H33A 109.5 . .
C30 C33 H33B 109.5 . .
C30 C33 H33C 109.5 . .
H12A C122 H12B 109.5 . .
H12A C122 H12C 109.5 . .
H12B C122 H12C 109.5 . .
C120 C122 H12A 109.5 . .
C120 C122 H12B 109.5 . .
C120 C122 H12C 109.5 . .
N6 C40 H40 111.6 . .
N6 C40 C39 98.8(16) . .
C39 C40 H40 111.6 . .
C41 C40 N6 114.8(17) . .
C41 C40 H40 111.6 . .
C41 C40 C39 107.7(19) . .
C10 C14 C15 107.7(16) . .
C10 C14 C16 110.8(16) . .
C17 C14 C10 115.5(13) . .
C17 C14 C15 107.6(18) . .
C17 C14 C16 106.5(17) . .
C16 C14 C15 108.5(16) . .
C14 C17 H17A 109.5 . .
C14 C17 H17B 109.5 . .
C14 C17 H17C 109.5 . .
H17A C17 H17B 109.5 . .
H17A C17 H17C 109.5 . .
H17B C17 H17C 109.5 . .
C14 C15 H15A 109.5 . .
C14 C15 H15B 109.5 . .
C14 C15 H15C 109.5 . .
H15A C15 H15B 109.5 . .
H15A C15 H15C 109.5 . .
H15B C15 H15C 109.5 . .
H13A C134 H13B 109.5 . .
H13A C134 H13C 109.5 . .
H13B C134 H13C 109.5 . .
C132 C134 H13A 109.5 . .
C132 C134 H13B 109.5 . .
C132 C134 H13C 109.5 . .
H71A C71 H71B 109.5 . .
H71A C71 H71C 109.5 . .
H71B C71 H71C 109.5 . .
C68 C71 H71A 109.5 . .
C68 C71 H71B 109.5 . .
C68 C71 H71C 109.5 . .
H70A C70 H70B 109.5 . .
H70A C70 H70C 109.5 . .
H70B C70 H70C 109.5 . .
C68 C70 H70A 109.5 . .
C68 C70 H70B 109.5 . .
C68 C70 H70C 109.5 . .
C71 C68 C64 115.9(19) . .
C71 C68 C70 108(2) . .
C70 C68 C64 105.8(19) . .
C69 C68 C64 112.6(17) . .
C69 C68 C71 105(2) . .
C69 C68 C70 109(2) . .
C68 C69 H69A 109.5 . .
C68 C69 H69B 109.5 . .
C68 C69 H69C 109.5 . .
H69A C69 H69B 109.5 . .
H69A C69 H69C 109.5 . .
H69B C69 H69C 109.5 . .
C26 C30 C31 115.9(13) . .
C26 C30 C32 108.4(16) . .
C33 C30 C26 108.5(16) . .
C33 C30 C31 106.7(18) . .
C33 C30 C32 106.9(16) . .
C32 C30 C31 110.1(18) . .
C115 O14 V2 133.2(8) . .
C115 O14 V2A 123.8(8) . .
O18 C124 C118 115.3(12) . .
O17 C124 O18 122.2(13) . .
O17 C124 C118 122.3(14) . .
O20 C136 Cd2 59.9(9) . .
O20 C136 C128 118.2(15) . .
O19 C136 Cd2 60.6(10) . .
O19 C136 O20 120.5(17) . .
O19 C136 C128 121.0(18) . .
C128 C136 Cd2 177.1(12) . .
C113 N11 V2 123.1(10) . .
C113 N11 C107 125.3(12) . .
C113 N11 V2A 117.5(10) . .
C107 N11 V2 108.4(9) . .
C107 N11 V2A 115.0(9) . .
H11A C112 H11B 108.0 . .
C107 C112 H11A 109.4 . .
C107 C112 H11B 109.4 . .
C111 C112 H11A 109.4 . .
C111 C112 H11B 109.4 . .
C111 C112 C107 111.0(13) . .
C108 C107 H107 107.3 . .
N11 C107 C108 106.9(12) . .
N11 C107 C112 118.2(12) . .
N11 C107 H107 107.3 . .
C112 C107 C108 109.3(12) . .
C112 C107 H107 107.3 . .
C130 C132 C135 116.1(15) . .
C134 C132 C130 112.0(16) . .
C134 C132 C135 113.5(17) . .
C133 C132 C130 108.7(16) . .
C133 C132 C134 105.9(17) . .
C133 C132 C135 99.2(17) . .
C116 C120 C123 112.5(12) . .
C122 C120 C116 107.8(12) . .
C122 C120 C121 108.6(14) . .
C122 C120 C123 109.7(15) . .
C121 C120 C116 112.0(13) . .
C121 C120 C123 106.3(13) . .
C24 C23 H23 117.6 . .
N2 C23 C24 124.7(15) . .
N2 C23 H23 117.6 . .
C19 C20 H20 120.0 . .
C19 C20 N3 120.0 . .
N3 C20 H20 120.0 . .
C20 C19 H19 120.0 . .
C18 C19 C20 120.0 . .
C18 C19 H19 120.0 . .
C19 C18 C12 116.7(7) . .
C19 C18 C22 120.0 . .
C22 C18 C12 123.2(7) . .
C18 C22 H22 120.0 . .
C21 C22 C18 120.0 . .
C21 C22 H22 120.0 . .
C22 C21 H21 120.0 . .
N3 C21 C22 120.0 . .
N3 C21 H21 120.0 . .
C20 N3 Cd1 115.7(4) . .
C21 N3 Cd1 123.8(4) . .
C21 N3 C20 120.0 . .
C44 C43 H43A 108.0 . .
C44 C43 H43B 108.0 . .
H43A C43 H43B 107.3 . .
C42 C43 C44 117(2) . .
C42 C43 H43A 108.0 . .
C42 C43 H43B 108.0 . .
C3 C4 H4 125.2 . .
C5 C4 H4 125.2 . .
C5 C4 C3 110(2) . .
N1 C1 H1 106.9 . .
C2 C1 N1 104.3(17) . .
C2 C1 H1 106.9 . .
C2 C1 C6 115(2) . .
C6 C1 N1 116.7(14) . .
C6 C1 H1 106.9 . .
C2 C3 C4 107.9(15) . .
C2 C3 H3A 110.1 . .
C2 C3 H3B 110.1 . .
C4 C3 H3A 110.1 . .
C4 C3 H3B 110.1 . .
H3A C3 H3B 108.4 . .
C14 C16 H16A 109.5 . .
C14 C16 H16B 109.5 . .
C14 C16 H16C 109.5 . .
H16A C16 H16B 109.5 . .
H16A C16 H16C 109.5 . .
H16B C16 H16C 109.5 . .
C43 C42 H42A 111.0 . .
C43 C42 H42B 111.0 . .
C43 C42 C41 103.9(19) . .
H42A C42 H42B 109.0 . .
C41 C42 H42A 111.0 . .
C41 C42 H42B 111.0 . .
C132 C135 H13D 109.5 . .
C132 C135 H13E 109.5 . .
C132 C135 H13F 109.5 . .
H13D C135 H13E 109.5 . .
H13D C135 H13F 109.5 . .
H13E C135 H13F 109.5 . .
C30 C31 H31A 109.5 . .
C30 C31 H31B 109.5 . .
C30 C31 H31C 109.5 . .
H31A C31 H31B 109.5 . .
H31A C31 H31C 109.5 . .
H31B C31 H31C 109.5 . .
N5 C39 C44 115.8(18) . .
N5 C39 C40 98.5(17) . .
N5 C39 H39 111.8 . .
C44 C39 C40 106.2(18) . .
C44 C39 H39 111.8 . .
C40 C39 H39 111.8 . .
C4 C5 H5 123.5 . .
C4 C5 C6 113(2) . .
C6 C5 H5 123.5 . .
C1 C6 C5 110.6(16) . .
C1 C6 H6A 109.5 . .
C1 C6 H6B 109.5 . .
C5 C6 H6A 109.5 . .
C5 C6 H6B 109.5 . .
H6A C6 H6B 108.1 . .
C30 C32 H32A 109.5 . .
C30 C32 H32B 109.5 . .
C30 C32 H32C 109.5 . .
H32A C32 H32B 109.5 . .
H32A C32 H32C 109.5 . .
H32B C32 H32C 109.5 . .
C120 C121 H12D 109.5 . .
C120 C121 H12E 109.5 . .
C120 C121 H12F 109.5 . .
H12D C121 H12E 109.5 . .
H12D C121 H12F 109.5 . .
H12E C121 H12F 109.5 . .
V2 O16 V2 159.2(17) 3_656 .
V1 O9 V1 176(6) . 3_657
C85 O7 V1 123.0(14) . .
C85 O7 V1A 130.4(12) . .
C108 C109 H10A 109.7 . .
C108 C109 H10B 109.7 . .
H10A C109 H10B 108.2 . .
C110 C109 C108 110.0(13) . .
C110 C109 H10A 109.7 . .
C110 C109 H10B 109.7 . .
C97 O8 V1 123.0(14) . .
C97 O8 V1A 127.5(12) . .
C112 C111 H11C 108.7 . .
C112 C111 H11D 108.7 . .
C112 C111 C110 114.0(13) . .
H11C C111 H11D 107.6 . .
C110 C111 H11C 108.7 . .
C110 C111 H11D 108.7 . .
C96 C101 H101 120.0 . .
C96 C101 C100 120.0 . .
C100 C101 H101 120.0 . .
C101 C96 C97 120.0 . .
C101 C96 C95 113.8(12) . .
C97 C96 C95 126.2(12) . .
C96 C97 O8 121.4(11) . .
C96 C97 C98 120.0 . .
C98 C97 O8 118.4(11) . .
C97 C98 C102 119.3(11) . .
C99 C98 C97 120.0 . .
C99 C98 C102 120.7(11) . .
C98 C99 H99 120.0 . .
C98 C99 C100 120.0 . .
C100 C99 H99 120.0 . .
C101 C100 C106 119.0(11) . .
C99 C100 C101 120.0 . .
C99 C100 C106 121.0(11) . .
C83 N9 V1 118.1(16) . .
C83 N9 C77 124.0(19) . .
C83 N9 V1A 113.6(18) . .
C77 N9 V1 116.9(16) . .
C77 N9 V1A 110.8(15) . .
C109 C110 C111 114.3(13) . .
C109 C110 H11E 108.7 . .
C109 C110 H11F 108.7 . .
C111 C110 H11E 108.7 . .
C111 C110 H11F 108.7 . .
H11E C110 H11F 107.6 . .
C120 C123 H12G 109.5 . .
C120 C123 H12H 109.5 . .
C120 C123 H12I 109.5 . .
H12G C123 H12H 109.5 . .
H12G C123 H12I 109.5 . .
H12H C123 H12I 109.5 . .
C84 C83 H83 114.7 . .
N9 C83 C84 130.5(19) . .
N9 C83 H83 114.7 . .
C78 N10 V1 107.6(15) . .
C78 N10 V1A 119.1(15) . .
C95 N10 V1 126.4(16) . .
C95 N10 C78 120.0(19) . .
C95 N10 V1A 116.3(18) . .
N10 C78 H78 104.7 . .
C77 C78 N10 107(2) . .
C77 C78 H78 104.7 . .
C79 C78 N10 123(2) . .
C79 C78 H78 104.7 . .
C79 C78 C77 112(2) . .
N9 C77 C78 110(2) . .
N9 C77 H77 107.0 . .
N9 C77 C82 116(2) . .
C78 C77 H77 107.0 . .
C78 C77 C82 110(2) . .
C82 C77 H77 107.0 . .
C98 C102 C105 110.7(16) . .
C98 C102 C104 111(2) . .
C98 C102 C103 112.2(19) . .
C105 C102 C104 104(2) . .
C105 C102 C103 108(2) . .
C104 C102 C103 110.4(19) . .
C77 C82 H82A 109.4 . .
C77 C82 H82B 109.4 . .
H82A C82 H82B 108.0 . .
C81 C82 C77 111(2) . .
C81 C82 H82A 109.4 . .
C81 C82 H82B 109.4 . .
C78 C79 H79A 108.0 . .
C78 C79 H79B 108.0 . .
C78 C79 C80 117(2) . .
H79A C79 H79B 107.2 . .
C80 C79 H79A 108.0 . .
C80 C79 H79B 108.0 . .
C102 C105 H10C 109.5 . .
C102 C105 H10D 109.5 . .
C102 C105 H10E 109.5 . .
H10C C105 H10D 109.5 . .
H10C C105 H10E 109.5 . .
H10D C105 H10E 109.5 . .
C96 C95 H95 118.2 . .
N10 C95 C96 123.6(19) . .
N10 C95 H95 118.2 . .
H93A C93 H93B 109.5 . .
H93A C93 H93C 109.5 . .
H93B C93 H93C 109.5 . .
C90 C93 H93A 109.5 . .
C90 C93 H93B 109.5 . .
C90 C93 H93C 109.5 . .
H91A C91 H91B 109.5 . .
H91A C91 H91C 109.5 . .
H91B C91 H91C 109.5 . .
C90 C91 H91A 109.5 . .
C90 C91 H91B 109.5 . .
C90 C91 H91C 109.5 . .
C82 C81 H81A 108.4 . .
C82 C81 H81B 108.4 . .
H81A C81 H81B 107.5 . .
C80 C81 C82 115(2) . .
C80 C81 H81A 108.4 . .
C80 C81 H81B 108.4 . .
C79 C80 H80A 109.4 . .
C79 C80 H80B 109.4 . .
C81 C80 C79 111(2) . .
C81 C80 H80A 109.4 . .
C81 C80 H80B 109.4 . .
H80A C80 H80B 108.0 . .
C132 C133 H13G 109.5 . .
C132 C133 H13H 109.5 . .
C132 C133 H13I 109.5 . .
H13G C133 H13H 109.5 . .
H13G C133 H13I 109.5 . .
H13H C133 H13I 109.5 . .
C102 C104 H10F 109.5 . .
C102 C104 H10G 109.5 . .
C102 C104 H10H 109.5 . .
H10F C104 H10G 109.5 . .
H10F C104 H10H 109.5 . .
H10G C104 H10H 109.5 . .
C100 C106 Cd1 178.7(14) . 1_556
O12 C106 Cd1 59.8(9) . 1_556
O12 C106 C100 121.0(15) . .
O12 C106 O13 121.7(16) . .
O13 C106 Cd1 62.1(8) . 1_556
O13 C106 C100 117.2(16) . .
C106 O12 Cd1 93.3(10) . 1_556
C106 O13 Cd1 89.7(10) . 1_556
C102 C103 H10I 109.5 . .
C102 C103 H10J 109.5 . .
C102 C103 H10K 109.5 . .
H10I C103 H10J 109.5 . .
H10I C103 H10K 109.5 . .
H10J C103 H10K 109.5 . .
C36 C35 H35 120.0 . .
C36 C35 C34 120.0 . .
C34 C35 H35 120.0 . .
C35 C36 H36 120.0 . .
N4 C36 C35 120.0 . .
N4 C36 H36 120.0 . .
C36 N4 Cd1 120.0(4) . 1_655
C36 N4 C37 120.0 . .
C37 N4 Cd1 119.9(4) . 1_655
N4 C37 H37 120.0 . .
N4 C37 C38 120.0 . .
C38 C37 H37 120.0 . .
C37 C38 H38 120.0 . .
C37 C38 C34 120.0 . .
C34 C38 H38 120.0 . .
C35 C34 C28 117.9(7) . .
C38 C34 C28 122.1(7) . .
C38 C34 C35 120.0 . .
C75 C76 H76 120.0 . .
C75 C76 C72 120.0 . .
C72 C76 H76 120.0 . .
C76 C75 H75 120.0 . .
N8 C75 C76 120.0 . .
N8 C75 H75 120.0 . .
C75 N8 Cd2 118.7(7) . 1_655
C74 N8 Cd2 120.6(6) . 1_655
C74 N8 C75 120.0 . .
N8 C74 H74 120.0 . .
N8 C74 C73 120.0 . .
C73 C74 H74 120.0 . .
C74 C73 H73 120.0 . .
C72 C73 C74 120.0 . .
C72 C73 H73 120.0 . .
C76 C72 C66 120.2(10) . .
C73 C72 C66 119.7(10) . .
C73 C72 C76 120.0 . .
H54A C54 H54B 109.5 . .
H54A C54 H54C 109.5 . .
H54B C54 H54C 109.5 . .
C52 C54 H54A 109.5 . .
C52 C54 H54B 109.5 . .
C52 C54 H54C 109.5 . .
C54 C52 C48 109.2(19) . .
C54 C52 C55 103.4(19) . .
C53 C52 C48 112.6(19) . .
C53 C52 C54 112(2) . .
C53 C52 C55 108.9(18) . .
C55 C52 C48 110.2(17) . .
C52 C53 H53A 109.5 . .
C52 C53 H53B 109.5 . .
C52 C53 H53C 109.5 . .
H53A C53 H53B 109.5 . .
H53A C53 H53C 109.5 . .
H53B C53 H53C 109.5 . .
C52 C55 H55A 109.5 . .
C52 C55 H55B 109.5 . .
C52 C55 H55C 109.5 . .
H55A C55 H55B 109.5 . .
H55A C55 H55C 109.5 . .
H55B C55 H55C 109.5 . .
C40 C41 H41A 109.6 . .
C40 C41 H41B 109.6 . .
C42 C41 C40 110.2(19) . .
C42 C41 H41A 109.6 . .
C42 C41 H41B 109.6 . .
H41A C41 H41B 108.1 . .
C86 C90 C93 111(2) . .
C91 C90 C86 113.5(17) . .
C91 C90 C93 106(2) . .
C92 C90 C86 112.4(19) . .
C92 C90 C93 111(2) . .
C92 C90 C91 102(2) . .
C90 C92 H92A 109.5 . .
C90 C92 H92B 109.5 . .
C90 C92 H92C 109.5 . .
H92A C92 H92B 109.5 . .
H92A C92 H92C 109.5 . .
H92B C92 H92C 109.5 . .
O15 V2A N12 87.4(5) . .
O15 V2A O14 89.3(5) . .
O15 V2A N11 138.6(6) . .
N12 V2A N11 77.5(5) . .
O14 V2A N12 149.1(6) . .
O14 V2A N11 84.9(5) . .
O16A V2A O15 111.3(8) . .
O16A V2A N12 106.6(9) . .
O16A V2A O14 103.2(8) . .
O16A V2A N11 109.9(8) . .
O7 V1A O8 88.6(8) . .
O7 V1A N9 87.1(8) . .
O7 V1A N10 136.3(15) . .
O8 V1A N9 135.8(15) . .
O8 V1A N10 85.5(9) . .
N10 V1A N9 68.4(8) . .
O9A V1A O7 105.9(18) . .
O9A V1A O8 107.9(17) . .
O9A V1A N9 115.6(16) . .
O9A V1A N10 117.2(16) . .

loop_
_geom_bond_atom_site_label_1
_geom_bond_atom_site_label_2
_geom_bond_distance
_geom_bond_site_symmetry_2
Cd1 O18 2.248(8) 4_566
Cd1 O17 2.292(11) .
Cd1 N3 2.336(5) .
Cd1 C106 2.689(18) 1_554
Cd1 O12 2.329(9) 1_554
Cd1 O13 2.377(10) 1_554
Cd1 N4 2.284(11) 1_455
Cd2 O11 2.208(11) 4_577
Cd2 O20 2.348(10) .
Cd2 O19 2.367(12) .
Cd2 O10 2.276(13) .
Cd2 N7 2.312(7) .
Cd2 C136 2.712(17) .
Cd2 N8 2.309(19) 1_455
Fe1 O3 1.752(4) .
Fe1 O1 1.907(12) .
Fe1 O2 1.937(12) .
Fe1 N2 2.085(13) .
Fe1 N1 2.104(15) .
Fe2 O4 1.892(12) .
Fe2 O5 1.952(13) .
Fe2 N5 2.042(16) .
Fe2 O6 1.757(5) .
Fe2 N6 2.029(17) .
V2 O15 1.896(10) .
V2 N12 2.162(14) .
V2 O14 1.984(11) .
V2 N11 2.118(12) .
V2 O16 1.668(7) .
V1 V1 2.29(3) 3_657
V1 O9 1.145(17) .
V1 O7 2.21(2) .
V1 O8 2.19(2) .
V1 N9 2.15(2) .
V1 N10 2.12(2) .
O18 Cd1 2.248(8) 4_566
O18 C124 1.313(17) .
C94 O11 1.27(2) .
C94 C88 1.514(18) .
C94 O10 1.19(2) .
O11 Cd2 2.208(11) 4_577
C108 H108 1.0000 .
C108 N12 1.521(19) .
C108 C107 1.59(2) .
C108 C109 1.52(2) .
O20 C136 1.28(2) .
O15 C131 1.299(11) .
O15 V2A 1.931(10) .
O17 C124 1.216(17) .
O3 Fe1 1.752(4) 4_566
N12 C125 1.228(17) .
N12 V2A 2.024(14) .
C114 C119 1.3900 .
C114 C115 1.3900 .
C114 C113 1.396(16) .
C119 H119 0.9500 .
C119 C118 1.3900 .
C118 C117 1.3900 .
C118 C124 1.513(15) .
C117 H117 0.9500 .
C117 C116 1.3900 .
C116 C115 1.3900 .
C116 C120 1.551(14) .
C115 O14 1.310(10) .
O4 C47 1.351(13) .
C29 H29 0.9500 .
C29 C28 1.3900 .
C29 C24 1.3900 .
C28 C27 1.3900 .
C28 C34 1.546(8) .
C27 H27 0.9500 .
C27 C26 1.3900 .
C26 C25 1.3900 .
C26 C30 1.535(15) .
C25 C24 1.3900 .
C25 O2 1.327(11) .
C24 C23 1.467(18) .
O19 C136 1.199(19) .
O1 C9 1.294(11) .
O5 C63 1.341(14) .
C85 C84 1.3900 .
C85 C86 1.3900 .
C85 O7 1.375(15) .
C84 C89 1.3900 .
C84 C83 1.45(3) .
C89 H89 0.9500 .
C89 C88 1.3900 .
C88 C87 1.3900 .
C87 H87 0.9500 .
C87 C86 1.3900 .
C86 C90 1.536(16) .
C113 H113 0.9500 .
C113 N11 1.278(16) .
C50 C51 1.3900 .
C50 C49 1.3900 .
C50 C56 1.447(10) .
C51 H51 0.9500 .
C51 C46 1.3900 .
C46 C47 1.3900 .
C46 C45 1.39(2) .
C47 C48 1.3900 .
C48 C49 1.3900 .
C48 C52 1.55(2) .
C49 H49 0.9500 .
C126 C127 1.3900 .
C126 C131 1.3900 .
C126 C125 1.441(17) .
C127 H127 0.9500 .
C127 C128 1.3900 .
C128 C129 1.3900 .
C128 C136 1.513(18) .
C129 H129 0.9500 .
C129 C130 1.3900 .
C130 C131 1.3900 .
C130 C132 1.559(18) .
N2 C2 1.502(18) .
N2 C23 1.262(19) .
N1 C7 1.261(19) .
N1 C1 1.52(2) .
N5 C45 1.40(2) .
N5 C39 1.51(3) .
C12 C11 1.3900 .
C12 C13 1.3900 .
C12 C18 1.539(7) .
C11 H11 0.9500 .
C11 C10 1.3900 .
C10 C9 1.3900 .
C10 C14 1.530(17) .
C9 C8 1.3900 .
C8 C13 1.3900 .
C8 C7 1.472(19) .
C13 H13 0.9500 .
O6 Fe2 1.757(5) 4_577
C62 C63 1.3900 .
C62 C67 1.3900 .
C62 C61 1.40(2) .
C63 C64 1.3900 .
C64 C65 1.3900 .
C64 C68 1.565(19) .
C65 H65 0.9500 .
C65 C66 1.3900 .
C66 C67 1.3900 .
C66 C72 1.512(12) .
C67 H67 0.9500 .
C125 H125 0.9500 .
C59 H59 0.9500 .
C59 N7 1.3900 .
C59 C60 1.3900 .
N7 C58 1.3900 .
C58 H58 0.9500 .
C58 C57 1.3900 .
C57 H57 0.9500 .
C57 C56 1.3900 .
C56 C60 1.3900 .
C60 H60 0.9500 .
N6 C61 1.35(2) .
N6 C40 1.56(2) .
C45 H45 0.9500 .
C2 H2 1.0000 .
C2 C1 1.45(3) .
C2 C3 1.56(2) .
C61 H61 0.9500 .
C44 H44A 0.9900 .
C44 H44B 0.9900 .
C44 C43 1.55(2) .
C44 C39 1.52(2) .
C7 H7 0.9500 .
C33 H33A 0.9800 .
C33 H33B 0.9800 .
C33 H33C 0.9800 .
C33 C30 1.52(2) .
C122 H12A 0.9800 .
C122 H12B 0.9800 .
C122 H12C 0.9800 .
C122 C120 1.519(19) .
C40 H40 1.0000 .
C40 C39 1.65(3) .
C40 C41 1.56(2) .
C14 C17 1.515(19) .
C14 C15 1.55(2) .
C14 C16 1.53(2) .
C17 H17A 0.9800 .
C17 H17B 0.9800 .
C17 H17C 0.9800 .
C15 H15A 0.9800 .
C15 H15B 0.9800 .
C15 H15C 0.9800 .
C134 H13A 0.9800 .
C134 H13B 0.9800 .
C134 H13C 0.9800 .
C134 C132 1.53(2) .
C71 H71A 0.9800 .
C71 H71B 0.9800 .
C71 H71C 0.9800 .
C71 C68 1.54(2) .
C70 H70A 0.9800 .
C70 H70B 0.9800 .
C70 H70C 0.9800 .
C70 C68 1.54(2) .
C68 C69 1.53(2) .
C69 H69A 0.9800 .
C69 H69B 0.9800 .
C69 H69C 0.9800 .
C30 C31 1.56(2) .
C30 C32 1.54(2) .
O14 V2A 1.954(12) .
N11 C107 1.429(18) .
N11 V2A 2.169(13) .
C112 H11A 0.9900 .
C112 H11B 0.9900 .
C112 C107 1.512(19) .
C112 C111 1.50(2) .
C107 H107 1.0000 .
C132 C135 1.57(2) .
C132 C133 1.52(2) .
C120 C121 1.550(18) .
C120 C123 1.553(19) .
C23 H23 0.9500 .
C20 H20 0.9500 .
C20 C19 1.3900 .
C20 N3 1.3900 .
C19 H19 0.9500 .
C19 C18 1.3900 .
C18 C22 1.3900 .
C22 H22 0.9500 .
C22 C21 1.3900 .
C21 H21 0.9500 .
C21 N3 1.3900 .
C43 H43A 0.9900 .
C43 H43B 0.9900 .
C43 C42 1.52(2) .
C4 H4 0.9500 .
C4 C3 1.60(3) .
C4 C5 1.50(2) .
C1 H1 1.0000 .
C1 C6 1.49(3) .
C3 H3A 0.9900 .
C3 H3B 0.9900 .
C16 H16A 0.9800 .
C16 H16B 0.9800 .
C16 H16C 0.9800 .
C42 H42A 0.9900 .
C42 H42B 0.9900 .
C42 C41 1.53(2) .
C135 H13D 0.9800 .
C135 H13E 0.9800 .
C135 H13F 0.9800 .
C31 H31A 0.9800 .
C31 H31B 0.9800 .
C31 H31C 0.9800 .
C39 H39 1.0000 .
C5 H5 0.9500 .
C5 C6 1.53(2) .
C6 H6A 0.9900 .
C6 H6B 0.9900 .
C32 H32A 0.9800 .
C32 H32B 0.9800 .
C32 H32C 0.9800 .
C121 H12D 0.9800 .
C121 H12E 0.9800 .
C121 H12F 0.9800 .
O16 V2 1.668(7) 3_656
O9 V1 1.145(17) 3_657
O7 V1A 1.865(18) .
C109 H10A 0.9900 .
C109 H10B 0.9900 .
C109 C110 1.514(17) .
O8 C97 1.388(15) .
O8 V1A 1.882(17) .
C111 H11C 0.9900 .
C111 H11D 0.9900 .
C111 C110 1.523(17) .
C101 H101 0.9500 .
C101 C96 1.3900 .
C101 C100 1.3900 .
C96 C97 1.3900 .
C96 C95 1.486(18) .
C97 C98 1.3900 .
C98 C99 1.3900 .
C98 C102 1.515(16) .
C99 H99 0.9500 .
C99 C100 1.3900 .
C100 C106 1.474(19) .
N9 C83 1.30(3) .
N9 C77 1.40(3) .
N9 V1A 2.27(2) .
C110 H11E 0.9900 .
C110 H11F 0.9900 .
C123 H12G 0.9800 .
C123 H12H 0.9800 .
C123 H12I 0.9800 .
C83 H83 0.9500 .
N10 C78 1.48(2) .
N10 C95 1.31(2) .
N10 V1A 2.27(3) .
C78 H78 1.0000 .
C78 C77 1.48(4) .
C78 C79 1.43(3) .
C77 H77 1.0000 .
C77 C82 1.56(2) .
C102 C105 1.518(17) .
C102 C104 1.526(19) .
C102 C103 1.543(18) .
C82 H82A 0.9900 .
C82 H82B 0.9900 .
C82 C81 1.51(3) .
C79 H79A 0.9900 .
C79 H79B 0.9900 .
C79 C80 1.54(3) .
C105 H10C 0.9800 .
C105 H10D 0.9800 .
C105 H10E 0.9800 .
C95 H95 0.9500 .
C93 H93A 0.9800 .
C93 H93B 0.9800 .
C93 H93C 0.9800 .
C93 C90 1.552(19) .
C91 H91A 0.9800 .
C91 H91B 0.9800 .
C91 H91C 0.9800 .
C91 C90 1.525(18) .
C81 H81A 0.9900 .
C81 H81B 0.9900 .
C81 C80 1.45(3) .
C80 H80A 0.9900 .
C80 H80B 0.9900 .
C133 H13G 0.9800 .
C133 H13H 0.9800 .
C133 H13I 0.9800 .
C104 H10F 0.9800 .
C104 H10G 0.9800 .
C104 H10H 0.9800 .
C106 Cd1 2.689(17) 1_556
C106 O12 1.217(19) .
C106 O13 1.271(19) .
O12 Cd1 2.329(9) 1_556
O13 Cd1 2.377(10) 1_556
C103 H10I 0.9800 .
C103 H10J 0.9800 .
C103 H10K 0.9800 .
C35 H35 0.9500 .
C35 C36 1.3900 .
C35 C34 1.3900 .
C36 H36 0.9500 .
C36 N4 1.3900 .
N4 Cd1 2.284(6) 1_655
N4 C37 1.3900 .
C37 H37 0.9500 .
C37 C38 1.3900 .
C38 H38 0.9500 .
C38 C34 1.3900 .
C76 H76 0.9500 .
C76 C75 1.3900 .
C76 C72 1.3900 .
C75 H75 0.9500 .
C75 N8 1.3900 .
N8 Cd2 2.309(9) 1_655
N8 C74 1.3900 .
C74 H74 0.9500 .
C74 C73 1.3900 .
C73 H73 0.9500 .
C73 C72 1.3900 .
C54 H54A 0.9800 .
C54 H54B 0.9800 .
C54 H54C 0.9800 .
C54 C52 1.54(2) .
C52 C53 1.53(2) .
C52 C55 1.55(2) .
C53 H53A 0.9800 .
C53 H53B 0.9800 .
C53 H53C 0.9800 .
C55 H55A 0.9800 .
C55 H55B 0.9800 .
C55 H55C 0.9800 .
C41 H41A 0.9900 .
C41 H41B 0.9900 .
C90 C92 1.510(19) .
C92 H92A 0.9800 .
C92 H92B 0.9800 .
C92 H92C 0.9800 .
V2A O16A 1.60(2) .
V1A O9A 1.39(5) .

loop_
_geom_torsion_atom_site_label_1
_geom_torsion_atom_site_label_2
_geom_torsion_atom_site_label_3
_geom_torsion_atom_site_label_4
_geom_torsion
_geom_torsion_site_symmetry_1
_geom_torsion_site_symmetry_4
Cd1 O18 C124 O17 0.7(16) 4_566 .
Cd1 O18 C124 C118 -175.3(8) 4_566 .
Cd1 N4 C37 C38 -176.4(7) 1_655 .
Cd2 O20 C136 O19 2.3(18) . .
Cd2 O20 C136 C128 177.4(12) . .
Cd2 O19 C136 O20 -2.3(17) . .
Cd2 O19 C136 C128 -177.2(13) . .
Cd2 N7 C58 C57 174.6(8) . .
Cd2 N8 C74 C73 -170.6(9) 1_655 .
Fe1 O1 C9 C10 143.0(10) . .
Fe1 O1 C9 C8 -38(2) . .
Fe1 N2 C2 C1 43(2) . .
Fe1 N2 C2 C3 168.1(17) . .
Fe1 N2 C23 C24 -14(3) . .
Fe1 N1 C7 C8 12(3) . .
Fe1 N1 C1 C2 32(2) . .
Fe1 N1 C1 C6 159.5(18) . .
Fe2 O4 C47 C46 34(2) . .
Fe2 O4 C47 C48 -151.7(10) . .
Fe2 O5 C63 C62 -35(2) . .
Fe2 O5 C63 C64 146.4(10) . .
Fe2 N5 C45 C46 -9(3) . .
Fe2 N5 C39 C44 168.4(17) . .
Fe2 N5 C39 C40 55.8(19) . .
Fe2 N6 C61 C62 7(3) . .
Fe2 N6 C40 C39 41(2) . .
Fe2 N6 C40 C41 155.2(17) . .
V2 O15 C131 C126 -47.0(14) . .
V2 O15 C131 C130 136.9(8) . .
V2 N12 C125 C126 20(2) . .
V2 N11 C107 C108 60.3(12) . .
V2 N11 C107 C112 -176.0(11) . .
V1 O8 C97 C96 35(2) . .
V1 O8 C97 C98 -149.3(12) . .
V1 N9 C83 C84 34(5) . .
V1 N9 C77 C78 6(3) . .
V1 N9 C77 C82 131(2) . .
V1 N10 C78 C77 55(3) . .
V1 N10 C78 C79 -174(3) . .
V1 N10 C95 C96 -26(5) . .
C94 C88 C87 C86 -177.4(16) . .
O11 C94 C88 C89 -5(2) . .
O11 C94 C88 C87 172.8(13) . .
C108 N12 C125 C126 -178.0(14) . .
C108 C109 C110 C111 50.0(19) . .
O15 V2 O16 V2 -173.3(4) . 3_656
N12 V2 O15 C131 49.8(11) . .
N12 V2 O16 V2 98.0(4) . 3_656
N12 C108 C107 N11 -48.5(14) . .
N12 C108 C107 C112 -177.5(12) . .
N12 C108 C109 C110 -171.6(13) . .
C114 C119 C118 C117 0.0 . .
C114 C119 C118 C124 180.0(10) . .
C114 C115 O14 V2 8.8(15) . .
C114 C115 O14 V2A -39.2(12) . .
C114 C113 N11 V2 -21(2) . .
C114 C113 N11 C107 -178.6(13) . .
C114 C113 N11 V2A 19.2(19) . .
C119 C114 C115 C116 0.0 . .
C119 C114 C115 O14 -177.0(10) . .
C119 C114 C113 N11 -175.0(12) . .
C119 C118 C117 C116 0.0 . .
C119 C118 C124 O18 14.7(14) . .
C119 C118 C124 O17 -161.4(11) . .
C118 C117 C116 C115 0.0 . .
C118 C117 C116 C120 -175.8(11) . .
C117 C118 C124 O18 -165.4(8) . .
C117 C118 C124 O17 18.6(17) . .
C117 C116 C115 C114 0.0 . .
C117 C116 C115 O14 177.1(10) . .
C117 C116 C120 C122 -115.6(12) . .
C117 C116 C120 C121 125.1(12) . .
C117 C116 C120 C123 5.5(16) . .
C116 C115 O14 V2 -168.3(7) . .
C116 C115 O14 V2A 143.7(7) . .
C115 C114 C119 C118 0.0 . .
C115 C114 C113 N11 6(2) . .
C115 C116 C120 C122 68.7(14) . .
C115 C116 C120 C121 -50.6(16) . .
C115 C116 C120 C123 -170.2(11) . .
O4 Fe2 O6 Fe2 -36.8(5) . 4_577
O4 C47 C48 C49 -174.5(15) . .
O4 C47 C48 C52 -0.2(18) . .
C29 C28 C27 C26 0.0 . .
C29 C28 C34 C35 -166.5(8) . .
C29 C28 C34 C38 16.6(14) . .
C29 C24 C23 N2 177.4(18) . .
C28 C29 C24 C25 0.0 . .
C28 C29 C24 C23 178.4(15) . .
C28 C27 C26 C25 0.0 . .
C28 C27 C26 C30 178.2(16) . .
C27 C28 C34 C35 17.6(14) . .
C27 C28 C34 C38 -159.3(9) . .
C27 C26 C25 C24 0.0 . .
C27 C26 C25 O2 -179.1(15) . .
C27 C26 C30 C33 -118.9(14) . .
C27 C26 C30 C31 1(2) . .
C27 C26 C30 C32 125.4(14) . .
C26 C25 C24 C29 0.0 . .
C26 C25 C24 C23 -178.3(16) . .
C26 C25 O2 Fe1 -157.8(10) . .
C25 C26 C30 C33 59(2) . .
C25 C26 C30 C31 179.2(16) . .
C25 C26 C30 C32 -56.5(19) . .
C25 C24 C23 N2 -4(3) . .
C24 C29 C28 C27 0.0 . .
C24 C29 C28 C34 -176.0(12) . .
C24 C25 O2 Fe1 23(2) . .
O1 Fe1 O3 Fe1 -141.8(4) . 4_566
O1 C9 C8 C13 -179.5(16) . .
O1 C9 C8 C7 0.2(17) . .
O5 Fe2 O4 C47 171.9(16) . .
O5 Fe2 O6 Fe2 -137.9(4) . 4_577
O5 C63 C64 C65 178.8(18) . .
O5 C63 C64 C68 4(2) . .
O2 Fe1 O3 Fe1 -42.5(4) . 4_566
O2 C25 C24 C29 179.1(17) . .
O2 C25 C24 C23 0.8(19) . .
C85 C84 C89 C88 0.0 . .
C85 C84 C83 N9 -5(5) . .
C85 C86 C90 C93 56(2) . .
C85 C86 C90 C91 176(2) . .
C85 C86 C90 C92 -69(2) . .
C85 O7 V1A O8 -176(2) . .
C85 O7 V1A N9 -40(3) . .
C85 O7 V1A N10 -94(3) . .
C85 O7 V1A O9A 75(3) . .
C84 C85 C86 C87 0.0 . .
C84 C85 C86 C90 -168(2) . .
C84 C85 O7 V1 -36(2) . .
C84 C85 O7 V1A 28(3) . .
C84 C89 C88 C94 177.5(16) . .
C84 C89 C88 C87 0.0 . .
C89 C84 C83 N9 -174(3) . .
C89 C88 C87 C86 0.0 . .
C88 C94 O11 Cd2 179.7(11) . 4_577
C88 C87 C86 C85 0.0 . .
C88 C87 C86 C90 168(2) . .
C87 C86 C90 C93 -112(2) . .
C87 C86 C90 C91 8(3) . .
C87 C86 C90 C92 122.6(19) . .
C86 C85 C84 C89 0.0 . .
C86 C85 C84 C83 -168(2) . .
C86 C85 O7 V1 137.8(12) . .
C86 C85 O7 V1A -158.5(17) . .
C113 C114 C119 C118 -179.6(10) . .
C113 C114 C115 C116 179.5(11) . .
C113 C114 C115 O14 2.5(12) . .
C113 N11 C107 C108 -139.4(14) . .
C113 N11 C107 C112 -16(2) . .
C50 C51 C46 C47 0.0 . .
C50 C51 C46 C45 178.2(16) . .
C50 C56 C60 C59 175.6(13) . .
C51 C50 C49 C48 0.0 . .
C51 C50 C56 C57 -158.6(9) . .
C51 C50 C56 C60 25.8(15) . .
C51 C46 C47 O4 174.8(15) . .
C51 C46 C47 C48 0.0 . .
C51 C46 C45 N5 175.9(18) . .
C46 C47 C48 C49 0.0 . .
C46 C47 C48 C52 174.3(17) . .
C47 C46 C45 N5 -6(3) . .
C47 C48 C49 C50 0.0 . .
C47 C48 C52 C54 62(2) . .
C47 C48 C52 C53 -63(2) . .
C47 C48 C52 C55 175.0(14) . .
C49 C50 C51 C46 0.0 . .
C49 C50 C56 C57 19.4(14) . .
C49 C50 C56 C60 -156.2(9) . .
C49 C48 C52 C54 -123.6(17) . .
C49 C48 C52 C53 111.1(18) . .
C49 C48 C52 C55 -11(2) . .
C126 C127 C128 C129 0.0 . .
C126 C127 C128 C136 178.8(12) . .
C127 C126 C131 O15 -176.0(12) . .
C127 C126 C131 C130 0.0 . .
C127 C126 C125 N12 -173.9(14) . .
C127 C128 C129 C130 0.0 . .
C127 C128 C136 O20 5.6(19) . .
C127 C128 C136 O19 -179.4(13) . .
C128 C129 C130 C131 0.0 . .
C128 C129 C130 C132 -172.0(14) . .
C129 C128 C136 O20 -175.7(12) . .
C129 C128 C136 O19 -1(2) . .
C129 C130 C131 O15 176.1(12) . .
C129 C130 C131 C126 0.0 . .
C129 C130 C132 C134 126.2(14) . .
C129 C130 C132 C135 -6(2) . .
C129 C130 C132 C133 -117.1(13) . .
C131 C126 C127 C128 0.0 . .
C131 C126 C125 N12 -2(2) . .
C131 C130 C132 C134 -45(2) . .
C131 C130 C132 C135 -178.0(15) . .
C131 C130 C132 C133 71.2(17) . .
N2 Fe1 O3 Fe1 49.4(4) . 4_566
N2 C2 C1 N1 -46(2) . .
N2 C2 C1 C6 -175.1(19) . .
N2 C2 C3 C4 177(2) . .
N1 Fe1 O3 Fe1 129.4(4) . 4_566
N1 C1 C6 C5 -177(2) . .
N5 Fe2 O4 C47 -37.6(16) . .
N5 Fe2 O6 Fe2 52.1(5) . 4_577
C12 C11 C10 C9 0.0 . .
C12 C11 C10 C14 -176.2(15) . .
C12 C18 C22 C21 -176.0(11) . .
C11 C12 C13 C8 0.0 . .
C11 C12 C18 C19 -13.5(12) . .
C11 C12 C18 C22 162.7(8) . .
C11 C10 C9 O1 179.5(16) . .
C11 C10 C9 C8 0.0 . .
C11 C10 C14 C17 -1(2) . .
C11 C10 C14 C15 -121.5(13) . .
C11 C10 C14 C16 119.9(14) . .
C10 C9 C8 C13 0.0 . .
C10 C9 C8 C7 179.7(15) . .
C9 C10 C14 C17 -177.3(16) . .
C9 C10 C14 C15 62.4(17) . .
C9 C10 C14 C16 -56.2(19) . .
C9 C8 C13 C12 0.0 . .
C9 C8 C7 N1 11(3) . .
C13 C12 C11 C10 0.0 . .
C13 C12 C18 C19 168.7(8) . .
C13 C12 C18 C22 -15.2(13) . .
C13 C8 C7 N1 -169.8(18) . .
O6 Fe2 O4 C47 65.0(16) . .
C62 C63 C64 C65 0.0 . .
C62 C63 C64 C68 -174.7(19) . .
C63 C62 C67 C66 0.0 . .
C63 C62 C61 N6 16(3) . .
C63 C64 C65 C66 0.0 . .
C63 C64 C68 C71 52(2) . .
C63 C64 C68 C70 -68(2) . .
C63 C64 C68 C69 173.2(19) . .
C64 C65 C66 C67 0.0 . .
C64 C65 C66 C72 179.6(15) . .
C65 C64 C68 C71 -123.1(18) . .
C65 C64 C68 C70 116.9(16) . .
C65 C64 C68 C69 -1(3) . .
C65 C66 C67 C62 0.0 . .
C65 C66 C72 C76 152.8(10) . .
C65 C66 C72 C73 -22.6(16) . .
C67 C62 C63 O5 -178.8(18) . .
C67 C62 C63 C64 0.0 . .
C67 C62 C61 N6 -167.4(19) . .
C67 C66 C72 C76 -27.6(16) . .
C67 C66 C72 C73 156.9(9) . .
O10 C94 O11 Cd2 0(2) . 4_577
O10 C94 C88 C89 175.0(15) . .
O10 C94 C88 C87 -8(2) . .
C125 C126 C127 C128 172.2(12) . .
C125 C126 C131 O15 12.1(14) . .
C125 C126 C131 C130 -171.9(13) . .
C59 N7 C58 C57 0.0 . .
N7 C59 C60 C56 0.0 . .
N7 C58 C57 C56 0.0 . .
C58 C57 C56 C50 -175.6(13) . .
C58 C57 C56 C60 0.0 . .
C57 C56 C60 C59 0.0 . .
C56 C50 C51 C46 178.0(13) . .
C56 C50 C49 C48 -178.0(13) . .
C60 C59 N7 Cd2 -174.3(8) . .
C60 C59 N7 C58 0.0 . .
N6 Fe2 O4 C47 -99.2(18) . .
N6 Fe2 O6 Fe2 132.9(5) . 4_577
N6 C40 C39 N5 -55.7(19) . .
N6 C40 C39 C44 -175.8(18) . .
N6 C40 C41 C42 -173(2) . .
C45 C46 C47 O4 -3.3(18) . .
C45 C46 C47 C48 -178.0(17) . .
C45 N5 C39 C44 -27(3) . .
C45 N5 C39 C40 -139.4(19) . .
C2 N2 C23 C24 172(2) . .
C2 C1 C6 C5 -54(3) . .
C61 C62 C63 O5 -3(2) . .
C61 C62 C63 C64 176(2) . .
C61 C62 C67 C66 -176.5(18) . .
C61 N6 C40 C39 -145(2) . .
C61 N6 C40 C41 -30(3) . .
C44 C43 C42 C41 -63(3) . .
C7 N1 C1 C2 -146(2) . .
C7 N1 C1 C6 -19(3) . .
C7 C8 C13 C12 -179.7(14) . .
C40 N6 C61 C62 -167(2) . .
C14 C10 C9 O1 -4.6(17) . .
C14 C10 C9 C8 176.0(16) . .
C68 C64 C65 C66 174.7(19) . .
C30 C26 C25 C24 -178.0(17) . .
C30 C26 C25 O2 2.8(18) . .
O14 V2 O15 C131 -174.6(11) . .
O14 V2 O16 V2 -71.7(6) . 3_656
C124 C118 C117 C116 -180.0(10) . .
C136 C128 C129 C130 -178.7(12) . .
N11 V2 O15 C131 104.1(13) . .
N11 V2 O16 V2 20.1(4) . 3_656
C112 C111 C110 C109 -50(2) . .
C107 C108 N12 V2 16.8(14) . .
C107 C108 N12 C125 -145.1(15) . .
C107 C108 N12 V2A 55.3(12) . .
C107 C108 C109 C110 -54.2(17) . .
C107 C112 C111 C110 53.2(18) . .
C132 C130 C131 O15 -12.5(15) . .
C132 C130 C131 C126 171.4(15) . .
C120 C116 C115 C114 175.6(11) . .
C120 C116 C115 O14 -7.3(12) . .
C23 N2 C2 C1 -143(2) . .
C23 N2 C2 C3 -18(3) . .
C20 C19 C18 C12 176.3(10) . .
C20 C19 C18 C22 0.0 . .
C19 C20 N3 Cd1 -172.3(6) . .
C19 C20 N3 C21 0.0 . .
C19 C18 C22 C21 0.0 . .
C18 C12 C11 C10 -177.9(12) . .
C18 C12 C13 C8 177.9(11) . .
C18 C22 C21 N3 0.0 . .
C22 C21 N3 Cd1 171.7(7) . .
C22 C21 N3 C20 0.0 . .
N3 C20 C19 C18 0.0 . .
C43 C44 C39 N5 -169(2) . .
C43 C44 C39 C40 -61(3) . .
C43 C42 C41 C40 60(3) . .
C4 C5 C6 C1 53(3) . .
C1 N1 C7 C8 -169.9(19) . .
C1 C2 C3 C4 -58(3) . .
C3 C2 C1 N1 -172.8(18) . .
C3 C2 C1 C6 58(3) . .
C3 C4 C5 C6 -55(3) . .
C39 N5 C45 C46 -172(2) . .
C39 C44 C43 C42 66(3) . .
C39 C40 C41 C42 -64(3) . .
C5 C4 C3 C2 56(3) . .
O16 V2 O15 C131 -52.1(11) . .
O7 C85 C84 C89 174(2) . .
O7 C85 C84 C83 6(3) . .
O7 C85 C86 C87 -174(2) . .
O7 C85 C86 C90 18(2) . .
C109 C108 N12 V2 139.1(11) . .
C109 C108 N12 C125 -23(2) . .
C109 C108 N12 V2A 177.6(11) . .
C109 C108 C107 N11 -172.7(12) . .
C109 C108 C107 C112 58.3(16) . .
O8 C97 C98 C99 -175(2) . .
O8 C97 C98 C102 7(2) . .
C111 C112 C107 C108 -56.0(16) . .
C111 C112 C107 N11 -178.5(12) . .
C101 C96 C97 O8 175(2) . .
C101 C96 C97 C98 0.0 . .
C101 C96 C95 N10 179(3) . .
C101 C100 C106 O12 4(3) . .
C101 C100 C106 O13 179.3(14) . .
C96 C101 C100 C99 0.0 . .
C96 C101 C100 C106 178.4(18) . .
C96 C97 C98 C99 0.0 . .
C96 C97 C98 C102 -178(2) . .
C97 O8 V1A O7 180(2) . .
C97 O8 V1A N9 95(2) . .
C97 O8 V1A N10 43(2) . .
C97 O8 V1A O9A -74(3) . .
C97 C96 C95 N10 1(5) . .
C97 C98 C99 C100 0.0 . .
C97 C98 C102 C105 176(2) . .
C97 C98 C102 C104 61(2) . .
C97 C98 C102 C103 -63(2) . .
C98 C99 C100 C101 0.0 . .
C98 C99 C100 C106 -178.4(18) . .
C99 C98 C102 C105 -1(3) . .
C99 C98 C102 C104 -116.6(18) . .
C99 C98 C102 C103 119.1(18) . .
C99 C100 C106 O12 -177.9(15) . .
C99 C100 C106 O13 -2(2) . .
C100 C101 C96 C97 0.0 . .
C100 C101 C96 C95 -178(2) . .
C100 C106 O12 Cd1 -178.8(16) . 1_556
C100 C106 O13 Cd1 178.8(16) . 1_556
N9 C77 C82 C81 179(3) . .
C83 C84 C89 C88 169(2) . .
C83 N9 C77 C78 -162(3) . .
C83 N9 C77 C82 -37(5) . .
N10 C78 C77 N9 -39(4) . .
N10 C78 C77 C82 -168(2) . .
N10 C78 C79 C80 180(3) . .
C78 N10 C95 C96 -176(3) . .
C78 C77 C82 C81 -56(4) . .
C78 C79 C80 C81 44(5) . .
C77 N9 C83 C84 -159(3) . .
C77 C78 C79 C80 -52(5) . .
C77 C82 C81 C80 51(4) . .
C102 C98 C99 C100 178(2) . .
C82 C81 C80 C79 -44(4) . .
C79 C78 C77 N9 -176(3) . .
C79 C78 C77 C82 56(4) . .
C95 C96 C97 O8 -7(3) . .
C95 C96 C97 C98 178(3) . .
C95 N10 C78 C77 -150(3) . .
C95 N10 C78 C79 -19(5) . .
O12 C106 O13 Cd1 -5.7(19) . 1_556
O13 C106 O12 Cd1 6(2) . 1_556
C35 C36 N4 Cd1 176.4(7) . 1_655
C35 C36 N4 C37 0.0 . .
C36 C35 C34 C28 -177.0(12) . .
C36 C35 C34 C38 0.0 . .
C36 N4 C37 C38 0.0 . .
N4 C37 C38 C34 0.0 . .
C37 C38 C34 C28 176.9(13) . .
C37 C38 C34 C35 0.0 . .
C34 C28 C27 C26 175.8(13) . .
C34 C35 C36 N4 0.0 . .
C76 C75 N8 Cd2 170.8(8) . 1_655
C76 C75 N8 C74 0.0 . .
C75 C76 C72 C66 -175.4(14) . .
C75 C76 C72 C73 0.0 . .
C75 N8 C74 C73 0.0 . .
N8 C74 C73 C72 0.0 . .
C74 C73 C72 C66 175.4(14) . .
C74 C73 C72 C76 0.0 . .
C72 C66 C67 C62 -179.6(16) . .
C72 C76 C75 N8 0.0 . .
C52 C48 C49 C50 -174.3(17) . .
C41 C40 C39 N5 -175.5(18) . .
C41 C40 C39 C44 64(2) . .
V2A O15 C131 C126 3.0(16) . .
V2A O15 C131 C130 -173.0(8) . .
V2A N12 C125 C126 -21(2) . .
V2A N11 C107 C108 23.2(14) . .
V2A N11 C107 C112 146.9(11) . .
V1A O8 C97 C96 -28(3) . .
V1A O8 C97 C98 147.6(16) . .
V1A N9 C83 C84 -19(4) . .
V1A N9 C77 C78 58(3) . .
V1A N9 C77 C82 -178(2) . .
V1A N10 C78 C77 5(3) . .
V1A N10 C78 C79 136(3) . .
V1A N10 C95 C96 29(4) . .
